data_4070883
loop_
_publ_author_name
'Wang, Yaping'
'Sturm, Thomas'
'Steurer, Marianne'
'Arion, Vladimir B.'
'Mereiter, Kurt'
'Spindler, Felix'
'Weissensteiner, Walter'

_publ_section_title
;
 Synthesis, Coordination Behavior, and Use in Asymmetric Hydrogenations of
 Walphos-Type Ligands
;
_journal_issue 6
_journal_name_full Organometallics
_journal_page_first 1119
_journal_paper_doi 10.1021/om701103d
_journal_volume 27
_journal_year 2008
_chemical_absolute_configuration ad
_chemical_formula_moiety '2(C47 H31 Cl2 F15 Fe P2 Pd), C H Cl3'
_chemical_formula_sum 'C95 H63 Cl7 F30 Fe2 P4 Pd2'
_chemical_formula_weight 2471.03
_chemical_name_common 'yw241  (R,Rp)-1f'
_chemical_name_systematic
; 
 ? 
;
_space_group_IT_number 19
_symmetry_cell_setting orthorhombic
_symmetry_space_group_name_Hall 'P 2ac 2ab'
_symmetry_space_group_name_H-M 'P 21 21 21'
_atom_sites_solution_hydrogens geom
_atom_sites_solution_primary direct
_atom_sites_solution_secondary difmap
_audit_creation_method SHELXL-97
_cell_angle_alpha 90.00
_cell_angle_beta 90.00
_cell_angle_gamma 90.00
_cell_formula_units_Z 4
_cell_length_a 12.3737(4)
_cell_length_b 26.4570(7)
_cell_length_c 29.0299(10)
_cell_measurement_reflns_used 9717
_cell_measurement_temperature 100(2)
_cell_measurement_theta_max 27.29
_cell_measurement_theta_min 2.24
_cell_volume 9503.5(5)
_computing_cell_refinement 'Bruker SAINT'
_computing_data_collection 'Bruker SMART'
_computing_data_reduction 'Bruker SAINT, SADABS, XPREP'
_computing_molecular_graphics 'Bruker SHELXTL'
_computing_publication_material 'Bruker SHELXTL'
_computing_structure_refinement 'SHELXL-97 (Sheldrick, 1997)'
_computing_structure_solution 'SHELXS-97 (Sheldrick, 1997)'
_diffrn_ambient_temperature 100(2)
_diffrn_measured_fraction_theta_full 0.997
_diffrn_measured_fraction_theta_max 0.997
_diffrn_measurement_device_type 'CCD area detector'
_diffrn_measurement_method 'phi and omega scans'
_diffrn_radiation_type MoK\a
_diffrn_radiation_wavelength 0.71073
_diffrn_reflns_av_R_equivalents 0.0971
_diffrn_reflns_av_sigmaI/netI 0.0521
_diffrn_reflns_limit_h_max 16
_diffrn_reflns_limit_h_min -16
_diffrn_reflns_limit_k_max 35
_diffrn_reflns_limit_k_min -35
_diffrn_reflns_limit_l_max 38
_diffrn_reflns_limit_l_min -38
_diffrn_reflns_number 255912
_diffrn_reflns_theta_full 28.35
_diffrn_reflns_theta_max 28.35
_diffrn_reflns_theta_min 2.16
_diffrn_standards_decay_% 0
_exptl_absorpt_coefficient_mu 1.042
_exptl_absorpt_correction_T_max 0.92
_exptl_absorpt_correction_T_min 0.81
_exptl_absorpt_correction_type multi-scan
_exptl_absorpt_process_details 'program SADABS'
_exptl_crystal_colour orange
_exptl_crystal_density_diffrn 1.727
_exptl_crystal_density_method 'not measured'
_exptl_crystal_description block
_exptl_crystal_F_000 4904
_exptl_crystal_size_max 0.26
_exptl_crystal_size_mid 0.20
_exptl_crystal_size_min 0.08
_refine_diff_density_max 1.261
_refine_diff_density_min -1.222
_refine_diff_density_rms 0.107
_refine_ls_abs_structure_details 'Flack H D (1983), Acta Cryst. A39, 876-881'
_refine_ls_abs_structure_Flack -0.004(12)
_refine_ls_extinction_method none
_refine_ls_goodness_of_fit_ref 1.021
_refine_ls_hydrogen_treatment constr
_refine_ls_matrix_type full
_refine_ls_number_parameters 1261
_refine_ls_number_reflns 23656
_refine_ls_number_restraints 540
_refine_ls_restrained_S_all 1.013
_refine_ls_R_factor_all 0.0537
_refine_ls_R_factor_gt 0.0418
_refine_ls_shift/su_max 0.002
_refine_ls_shift/su_mean 0.000
_refine_ls_structure_factor_coef Fsqd
_refine_ls_weighting_details 'calc w=1/[\s^2^(Fo^2^)+(0.0435P)^2^+19.1834P] where P=(Fo^2^+2Fc^2^)/3'
_refine_ls_weighting_scheme calc
_refine_ls_wR_factor_gt 0.0946
_refine_ls_wR_factor_ref 0.1012
_reflns_number_gt 20782
_reflns_number_total 23656
_reflns_threshold_expression >2sigma(I)
_cod_data_source_file om701103d-file001.cif
_cod_data_source_block RRp-1f
_cod_depositor_comments
;
The following automatic conversions were performed:

'_symmetry_cell_setting' value 'Orthorhombic' changed to
'orthorhombic' according to
/home/saulius/struct/CIF-dictionaries/cif_core.dic dictionary named
'cif_core.dic' version 2.4.1 from 2010-06-29.

Automatic conversion script
Id: cif_fix_values 1715 2011-07-08 13:25:40Z adriana 
;
_cod_original_sg_symbol_H-M 'P2(1)2(1)2(1) '
_cod_database_code 4070883

loop_
_symmetry_equiv_pos_as_xyz
'x, y, z'
'-x+1/2, -y, z+1/2'
'-x, y+1/2, -z+1/2'
'x+1/2, -y+1/2, -z'

loop_
_atom_site_label
_atom_site_type_symbol
_atom_site_fract_x
_atom_site_fract_y
_atom_site_fract_z
_atom_site_U_iso_or_equiv
_atom_site_adp_type
_atom_site_occupancy
_atom_site_symmetry_multiplicity
_atom_site_calc_flag
_atom_site_refinement_flags
Pd1 Pd 0.46017(2) 0.322009(11) 0.284680(10) 0.01118(6) Uani 1 1 d U
Fe1 Fe 0.27420(4) 0.20004(2) 0.42946(2) 0.01142(11) Uani 1 1 d U
Cl1 Cl 0.47484(9) 0.40971(3) 0.28125(4) 0.0203(2) Uani 1 1 d U
Cl2 Cl 0.40881(8) 0.32248(4) 0.20670(3) 0.0195(2) Uani 1 1 d U
P1 P 0.53491(8) 0.33090(3) 0.35617(3) 0.01083(18) Uani 1 1 d U
P2 P 0.42475(8) 0.23802(3) 0.28172(3) 0.01135(18) Uani 1 1 d U
F1 F 0.6712(3) 0.14891(11) 0.10462(9) 0.0327(7) Uani 1 1 d U
F2 F 0.5999(3) 0.22266(10) 0.10479(9) 0.0313(7) Uani 1 1 d U
F3 F 0.4988(3) 0.15771(12) 0.11187(10) 0.0352(7) Uani 1 1 d U
F4 F 0.7898(4) 0.1402(2) 0.31340(13) 0.1019(19) Uani 1 1 d U
F5 F 0.8756(3) 0.1338(2) 0.25009(15) 0.0778(13) Uani 1 1 d U
F6 F 0.7627(4) 0.07904(17) 0.27056(19) 0.0883(14) Uani 1 1 d U
F7 F 0.0385(2) 0.31230(11) 0.29861(10) 0.0326(6) Uani 1 1 d U
F8 F -0.0209(3) 0.31179(14) 0.23011(11) 0.0555(10) Uani 1 1 d U
F9 F -0.0693(3) 0.25415(14) 0.27645(17) 0.0666(12) Uani 1 1 d U
F10 F 0.2420(3) 0.12379(15) 0.14901(13) 0.0587(10) Uani 1 1 d U
F11 F 0.0827(3) 0.15259(11) 0.13790(11) 0.0438(8) Uani 1 1 d U
F12 F 0.1102(3) 0.09766(12) 0.19021(13) 0.0539(9) Uani 1 1 d U
F13 F 0.9058(3) 0.2416(3) 0.4488(2) 0.124(2) Uani 1 1 d U
F14 F 0.8977(3) 0.2218(2) 0.37891(13) 0.0817(16) Uani 1 1 d U
F15 F 0.8736(3) 0.16828(19) 0.4286(2) 0.110(2) Uani 1 1 d U
C1 C 0.3934(3) 0.24994(14) 0.40974(14) 0.0124(6) Uani 1 1 d U
C2 C 0.3437(3) 0.22680(14) 0.37024(14) 0.0125(6) Uani 1 1 d U
C3 C 0.2308(3) 0.23819(14) 0.37157(15) 0.0147(6) Uani 1 1 d U
H3 H 0.1780 0.2276 0.3499 0.018 Uiso 1 1 calc R
C4 C 0.2123(3) 0.26827(14) 0.41141(14) 0.0151(7) Uani 1 1 d U
H4 H 0.1445 0.2817 0.4207 0.018 Uiso 1 1 calc R
C5 C 0.3122(3) 0.27480(14) 0.43494(14) 0.0141(6) Uani 1 1 d U
H5 H 0.3223 0.2929 0.4629 0.017 Uiso 1 1 calc R
C6 C 0.3246(3) 0.12925(15) 0.44832(14) 0.0165(7) Uani 1 1 d U
H6 H 0.3906 0.1139 0.4391 0.020 Uiso 1 1 calc R
C7 C 0.2253(4) 0.12602(15) 0.42472(15) 0.0186(7) Uani 1 1 d U
H7 H 0.2121 0.1076 0.3972 0.022 Uiso 1 1 calc R
C8 C 0.1479(3) 0.15560(16) 0.44970(16) 0.0210(7) Uani 1 1 d U
H8 H 0.0743 0.1605 0.4416 0.025 Uiso 1 1 calc R
C9 C 0.2011(4) 0.17613(17) 0.48869(16) 0.0221(7) Uani 1 1 d U
H9 H 0.1691 0.1975 0.5112 0.027 Uiso 1 1 calc R
C10 C 0.3089(4) 0.15964(16) 0.48853(15) 0.0197(7) Uani 1 1 d U
H10 H 0.3620 0.1673 0.5111 0.024 Uiso 1 1 calc R
C11 C 0.5124(3) 0.24672(14) 0.41691(13) 0.0113(6) Uani 1 1 d U
C12 C 0.5557(3) 0.20980(14) 0.44560(14) 0.0140(7) Uani 1 1 d U
H12 H 0.5087 0.1907 0.4647 0.017 Uiso 1 1 calc R
C13 C 0.6666(3) 0.20006(16) 0.44696(14) 0.0170(7) Uani 1 1 d U
H13 H 0.6949 0.1748 0.4669 0.020 Uiso 1 1 calc R
C14 C 0.7343(3) 0.22769(16) 0.41897(14) 0.0170(7) Uani 1 1 d U
C15 C 0.6940(3) 0.26606(16) 0.39112(14) 0.0155(7) Uani 1 1 d U
H15 H 0.7421 0.2852 0.3725 0.019 Uiso 1 1 calc R
C16 C 0.5833(3) 0.27667(14) 0.39038(13) 0.0124(6) Uani 1 1 d U
C17 C 0.4089(3) 0.19864(14) 0.33437(13) 0.0128(6) Uani 1 1 d U
H17 H 0.4829 0.1940 0.3475 0.015 Uiso 1 1 calc R
C18 C 0.3654(4) 0.14524(15) 0.32297(15) 0.0186(8) Uani 1 1 d U
H18A H 0.4116 0.1295 0.2996 0.028 Uiso 1 1 calc R
H18B H 0.2915 0.1479 0.3112 0.028 Uiso 1 1 calc R
H18C H 0.3657 0.1245 0.3509 0.028 Uiso 1 1 calc R
C19 C 0.6613(3) 0.36548(15) 0.34947(15) 0.0157(7) Uani 1 1 d U
C20 C 0.7211(3) 0.35921(15) 0.30954(14) 0.0150(7) Uani 1 1 d U
H20 H 0.6911 0.3409 0.2845 0.018 Uiso 1 1 calc R
C21 C 0.8248(3) 0.37940(17) 0.30569(16) 0.0206(9) Uani 1 1 d U
H21 H 0.8642 0.3756 0.2778 0.025 Uiso 1 1 calc R
C22 C 0.8702(4) 0.4050(2) 0.34263(19) 0.0368(13) Uani 1 1 d U
H22 H 0.9408 0.4187 0.3400 0.044 Uiso 1 1 calc R
C23 C 0.8131(5) 0.4105(3) 0.3833(2) 0.0488(18) Uani 1 1 d U
H23 H 0.8452 0.4273 0.4088 0.059 Uiso 1 1 calc R
C24 C 0.7088(4) 0.3916(2) 0.38684(19) 0.0367(13) Uani 1 1 d U
H24 H 0.6690 0.3963 0.4145 0.044 Uiso 1 1 calc R
C25 C 0.4497(3) 0.36497(14) 0.39651(13) 0.0128(7) Uani 1 1 d U
C26 C 0.4829(3) 0.37060(15) 0.44261(14) 0.0142(7) Uani 1 1 d U
H26 H 0.5504 0.3573 0.4523 0.017 Uiso 1 1 calc R
C27 C 0.4172(4) 0.39555(15) 0.47380(15) 0.0190(8) Uani 1 1 d U
H27 H 0.4413 0.4003 0.5046 0.023 Uiso 1 1 calc R
C28 C 0.3177(3) 0.41352(16) 0.46084(17) 0.0218(8) Uani 1 1 d U
H28 H 0.2726 0.4301 0.4826 0.026 Uiso 1 1 calc R
C29 C 0.2834(3) 0.40727(15) 0.41523(16) 0.0203(8) Uani 1 1 d U
H29 H 0.2140 0.4192 0.4064 0.024 Uiso 1 1 calc R
C30 C 0.3491(3) 0.38399(15) 0.38274(15) 0.0160(7) Uani 1 1 d U
H30 H 0.3261 0.3810 0.3516 0.019 Uiso 1 1 calc R
C31 C 0.5281(3) 0.20455(14) 0.24838(14) 0.0143(7) Uani 1 1 d U
C32 C 0.5260(3) 0.20473(15) 0.20039(14) 0.0143(7) Uani 1 1 d U
H32 H 0.4704 0.2223 0.1845 0.017 Uiso 1 1 calc R
C33 C 0.6053(3) 0.17914(15) 0.17593(14) 0.0166(7) Uani 1 1 d U
C34 C 0.6882(4) 0.15478(17) 0.19822(16) 0.0230(9) Uani 1 1 d U
H34 H 0.7420 0.1374 0.1811 0.028 Uiso 1 1 calc R
C35 C 0.6927(4) 0.15578(19) 0.24585(17) 0.0264(9) Uani 1 1 d U
C36 C 0.6125(3) 0.18032(17) 0.27128(15) 0.0205(8) Uani 1 1 d U
H36 H 0.6155 0.1805 0.3040 0.025 Uiso 1 1 calc R
C37 C 0.2960(3) 0.22724(15) 0.25276(14) 0.0150(7) Uani 1 1 d U
C38 C 0.2109(3) 0.25931(16) 0.26408(14) 0.0154(7) Uani 1 1 d U
H38 H 0.2242 0.2880 0.2830 0.019 Uiso 1 1 calc R
C39 C 0.1073(4) 0.25005(16) 0.24827(16) 0.0194(8) Uani 1 1 d U
C40 C 0.0884(4) 0.21068(16) 0.21760(16) 0.0221(8) Uani 1 1 d U
H40 H 0.0179 0.2048 0.2058 0.026 Uiso 1 1 calc R
C41 C 0.1734(4) 0.18031(17) 0.20456(15) 0.0196(8) Uani 1 1 d U
C42 C 0.2765(3) 0.18689(14) 0.22301(14) 0.0149(7) Uani 1 1 d U
H42 H 0.3330 0.1641 0.2154 0.018 Uiso 1 1 calc R
C43 C 0.5941(4) 0.17660(17) 0.12423(15) 0.0214(8) Uani 1 1 d U
C44 C 0.7813(5) 0.1277(3) 0.27060(19) 0.0439(12) Uani 1 1 d U
C45 C 0.0134(4) 0.28199(19) 0.26359(18) 0.0276(9) Uani 1 1 d U
C46 C 0.1524(4) 0.13852(19) 0.17036(18) 0.0290(9) Uani 1 1 d U
C47 C 0.8540(4) 0.2170(2) 0.41867(17) 0.0273(9) Uani 1 1 d U
Pd1' Pd 0.42689(2) 0.519400(10) 0.041969(10) 0.01053(6) Uani 1 1 d U
Fe1' Fe 0.72495(5) 0.40001(2) 0.12505(2) 0.01526(12) Uani 1 1 d U
Cl1' Cl 0.45954(8) 0.57966(3) -0.01531(3) 0.01506(18) Uani 1 1 d U
Cl2' Cl 0.39418(9) 0.58279(4) 0.09643(4) 0.0189(2) Uani 1 1 d U
P1' P 0.49417(8) 0.46366(4) -0.01048(4) 0.01129(19) Uani 1 1 d U
P2' P 0.37887(8) 0.46303(4) 0.09634(4) 0.01124(19) Uani 1 1 d U
F1' F 0.0097(3) 0.34744(12) -0.01214(12) 0.0444(8) Uani 1 1 d U
F2' F 0.0760(2) 0.41943(11) -0.02847(10) 0.0299(6) Uani 1 1 d U
F3' F -0.0177(2) 0.41058(17) 0.03236(11) 0.0581(11) Uani 1 1 d U
F4' F 0.3801(3) 0.25682(10) 0.10974(11) 0.0363(7) Uani 1 1 d U
F5' F 0.2703(4) 0.23061(11) 0.05880(13) 0.0657(12) Uani 1 1 d U
F6' F 0.2142(3) 0.25235(14) 0.12590(15) 0.0620(11) Uani 1 1 d U
F7' F 0.0418(2) 0.42509(12) 0.25848(11) 0.0380(7) Uani 1 1 d U
F8' F 0.1754(3) 0.37803(12) 0.23833(14) 0.0603(11) Uani 1 1 d U
F9' F 0.2026(3) 0.44378(16) 0.27895(12) 0.0541(9) Uani 1 1 d U
F10' F -0.0889(2) 0.54238(12) 0.14963(12) 0.0406(7) Uani 1 1 d U
F11' F -0.0044(3) 0.55506(16) 0.08778(12) 0.0567(10) Uani 1 1 d U
F12' F 0.0261(3) 0.60168(12) 0.14665(19) 0.0793(15) Uani 1 1 d U
F13' F 0.2862(3) 0.27020(14) -0.03915(12) 0.0488(8) Uani 1 1 d U
F14' F 0.4305(3) 0.22898(12) -0.05128(16) 0.0695(13) Uani 1 1 d U
F15' F 0.3872(3) 0.29171(12) -0.09395(11) 0.0464(9) Uani 1 1 d U
C1' C 0.6276(3) 0.41015(15) 0.06814(14) 0.0134(6) Uani 1 1 d U
C2' C 0.5989(3) 0.44417(15) 0.10494(14) 0.0130(6) Uani 1 1 d U
C3' C 0.6916(3) 0.47454(16) 0.11447(14) 0.0155(6) Uani 1 1 d U
H3' H 0.6955 0.5009 0.1367 0.019 Uiso 1 1 calc R
C4' C 0.7771(3) 0.45870(17) 0.08515(14) 0.0186(7) Uani 1 1 d U
H4' H 0.8478 0.4726 0.0843 0.022 Uiso 1 1 calc R
C5' C 0.7387(3) 0.41900(16) 0.05772(14) 0.0157(6) Uani 1 1 d U
H5' H 0.7801 0.4008 0.0357 0.019 Uiso 1 1 calc R
C6' C 0.6895(5) 0.33467(18) 0.16078(17) 0.0295(9) Uani 1 1 d U
H6' H 0.6285 0.3133 0.1567 0.035 Uiso 1 1 calc R
C7' C 0.6975(4) 0.37636(18) 0.19081(15) 0.0244(8) Uani 1 1 d U
H7' H 0.6414 0.3880 0.2105 0.029 Uiso 1 1 calc R
C8' C 0.7988(5) 0.3977(2) 0.18745(19) 0.0409(11) Uani 1 1 d U
H8' H 0.8241 0.4262 0.2042 0.049 Uiso 1 1 calc R
C9' C 0.8579(5) 0.3699(3) 0.1550(2) 0.0540(13) Uani 1 1 d U
H9' H 0.9305 0.3760 0.1460 0.065 Uiso 1 1 calc R
C10' C 0.7895(6) 0.3308(2) 0.13797(19) 0.0470(12) Uani 1 1 d U
H10' H 0.8082 0.3065 0.1152 0.056 Uiso 1 1 calc R
C11' C 0.5603(3) 0.37588(14) 0.03896(13) 0.0124(6) Uani 1 1 d U
C12' C 0.5680(3) 0.32420(15) 0.04475(14) 0.0159(7) Uani 1 1 d U
H12' H 0.6118 0.3112 0.0689 0.019 Uiso 1 1 calc R
C13' C 0.5134(3) 0.29084(16) 0.01612(16) 0.0199(8) Uani 1 1 d U
H13' H 0.5196 0.2554 0.0205 0.024 Uiso 1 1 calc R
C14' C 0.4493(3) 0.31024(14) -0.01912(14) 0.0161(7) Uani 1 1 d U
C15' C 0.4418(3) 0.36185(15) -0.02588(14) 0.0150(7) Uani 1 1 d U
H15' H 0.3981 0.3745 -0.0502 0.018 Uiso 1 1 calc R
C16' C 0.4971(3) 0.39550(14) 0.00242(14) 0.0121(7) Uani 1 1 d U
C17' C 0.4947(3) 0.44563(14) 0.13299(14) 0.0124(6) Uani 1 1 d U
H17' H 0.4814 0.4113 0.1462 0.015 Uiso 1 1 calc R
C18' C 0.5050(3) 0.48381(16) 0.17292(14) 0.0163(7) Uani 1 1 d U
H18D H 0.4375 0.4844 0.1906 0.024 Uiso 1 1 calc R
H18E H 0.5193 0.5176 0.1604 0.024 Uiso 1 1 calc R
H18F H 0.5646 0.4737 0.1931 0.024 Uiso 1 1 calc R
C19' C 0.4218(3) 0.46730(14) -0.06503(14) 0.0146(7) Uani 1 1 d U
C20' C 0.3096(4) 0.46550(16) -0.06368(16) 0.0202(8) Uani 1 1 d U
H20' H 0.2738 0.4634 -0.0348 0.024 Uiso 1 1 calc R
C21' C 0.2489(4) 0.46680(17) -0.10426(17) 0.0270(9) Uani 1 1 d U
H21' H 0.1722 0.4651 -0.1030 0.032 Uiso 1 1 calc R
C22' C 0.3005(4) 0.47061(18) -0.14587(17) 0.0302(10) Uani 1 1 d U
H22' H 0.2596 0.4712 -0.1736 0.036 Uiso 1 1 calc R
C23' C 0.4117(5) 0.4736(2) -0.14759(16) 0.0335(11) Uani 1 1 d U
H23' H 0.4471 0.4766 -0.1765 0.040 Uiso 1 1 calc R
C24' C 0.4730(4) 0.47226(18) -0.10700(15) 0.0257(9) Uani 1 1 d U
H24' H 0.5495 0.4747 -0.1084 0.031 Uiso 1 1 calc R
C25' C 0.6366(3) 0.47557(15) -0.02343(13) 0.0127(7) Uani 1 1 d U
C26' C 0.6939(3) 0.44064(15) -0.05020(14) 0.0163(8) Uani 1 1 d U
H26' H 0.6585 0.4116 -0.0623 0.020 Uiso 1 1 calc R
C27' C 0.8024(3) 0.44876(16) -0.05895(15) 0.0181(8) Uani 1 1 d U
H27' H 0.8418 0.4251 -0.0769 0.022 Uiso 1 1 calc R
C28' C 0.8542(3) 0.49145(16) -0.04154(16) 0.0206(8) Uani 1 1 d U
H28' H 0.9285 0.4969 -0.0480 0.025 Uiso 1 1 calc R
C29' C 0.7980(3) 0.52582(15) -0.01492(15) 0.0174(8) Uani 1 1 d U
H29' H 0.8336 0.5547 -0.0028 0.021 Uiso 1 1 calc R
C30' C 0.6886(3) 0.51773(15) -0.00594(13) 0.0140(7) Uani 1 1 d U
H30' H 0.6495 0.5413 0.0123 0.017 Uiso 1 1 calc R
C31' C 0.3106(3) 0.40580(15) 0.07539(14) 0.0144(7) Uani 1 1 d U
C32' C 0.2216(3) 0.41467(15) 0.04724(14) 0.0144(7) Uani 1 1 d U
H32' H 0.2063 0.4481 0.0374 0.017 Uiso 1 1 calc R
C33' C 0.1553(3) 0.37547(15) 0.03344(15) 0.0165(8) Uani 1 1 d U
C34' C 0.1761(3) 0.32637(16) 0.04771(15) 0.0180(8) Uani 1 1 d U
H34' H 0.1307 0.2993 0.0382 0.022 Uiso 1 1 calc R
C35' C 0.2637(3) 0.31746(15) 0.07590(14) 0.0163(7) Uani 1 1 d U
C36' C 0.3314(3) 0.35648(15) 0.09037(14) 0.0142(7) Uani 1 1 d U
H36' H 0.3908 0.3497 0.1101 0.017 Uiso 1 1 calc R
C37' C 0.2670(3) 0.47931(15) 0.13540(14) 0.0140(7) Uani 1 1 d U
C38' C 0.2504(3) 0.44942(15) 0.17466(14) 0.0148(7) Uani 1 1 d U
H38' H 0.3020 0.4246 0.1832 0.018 Uiso 1 1 calc R
C39' C 0.1582(3) 0.45646(16) 0.20078(15) 0.0176(7) Uani 1 1 d U
C40' C 0.0798(4) 0.49034(16) 0.18816(15) 0.0191(8) Uani 1 1 d U
H40' H 0.0160 0.4941 0.2061 0.023 Uiso 1 1 calc R
C41' C 0.0955(3) 0.51905(16) 0.14855(15) 0.0184(7) Uani 1 1 d U
C42' C 0.1888(3) 0.51441(15) 0.12270(14) 0.0145(7) Uani 1 1 d U
H42' H 0.1994 0.5351 0.0963 0.017 Uiso 1 1 calc R
C43' C 0.0564(3) 0.38756(17) 0.00578(15) 0.0206(8) Uani 1 1 d U
C44' C 0.2825(4) 0.26402(17) 0.09259(17) 0.0273(9) Uani 1 1 d U
C45' C 0.1437(4) 0.42522(18) 0.24376(18) 0.0281(9) Uani 1 1 d U
C46' C 0.0086(4) 0.55556(17) 0.13304(18) 0.0251(8) Uani 1 1 d U
C47' C 0.3905(4) 0.27535(16) -0.05079(17) 0.0228(8) Uani 1 1 d U
C48 C 0.6283(7) 0.5191(3) 0.2797(2) 0.0600(13) Uani 1 1 d U
H48 H 0.5988 0.4864 0.2679 0.072 Uiso 1 1 calc R
Cl3 Cl 0.72704(17) 0.53544(7) 0.24344(7) 0.0627(5) Uani 1 1 d U
Cl4 Cl 0.5184(2) 0.56216(8) 0.27939(9) 0.0872(7) Uani 1 1 d U
Cl5 Cl 0.6730(3) 0.50690(9) 0.33571(7) 0.1026(10) Uani 1 1 d U

loop_
_atom_site_aniso_label
_atom_site_aniso_U_11
_atom_site_aniso_U_22
_atom_site_aniso_U_33
_atom_site_aniso_U_23
_atom_site_aniso_U_13
_atom_site_aniso_U_12
Pd1 0.01224(13) 0.00984(12) 0.01147(13) 0.00167(11) -0.00035(11) 0.00084(11)
Fe1 0.0115(3) 0.0092(2) 0.0135(3) 0.0015(2) 0.0004(2) -0.0008(2)
Cl1 0.0248(5) 0.0111(4) 0.0251(5) 0.0053(4) 0.0004(4) -0.0004(4)
Cl2 0.0245(5) 0.0203(4) 0.0138(5) 0.0042(4) -0.0041(4) -0.0002(4)
P1 0.0099(4) 0.0094(4) 0.0132(5) -0.0004(3) 0.0010(4) 0.0000(3)
P2 0.0121(4) 0.0109(4) 0.0111(4) -0.0002(4) -0.0010(4) 0.0019(4)
F1 0.0441(16) 0.0352(15) 0.0187(13) -0.0024(12) 0.0094(12) 0.0186(13)
F2 0.0505(19) 0.0223(12) 0.0212(13) 0.0062(11) 0.0035(13) 0.0078(12)
F3 0.0381(15) 0.0482(18) 0.0193(14) -0.0085(13) -0.0039(12) -0.0061(13)
F4 0.081(3) 0.191(5) 0.0333(17) -0.033(3) -0.0274(18) 0.104(3)
F5 0.0303(17) 0.137(4) 0.066(2) 0.023(3) -0.0003(17) 0.039(2)
F6 0.085(3) 0.065(2) 0.115(4) 0.033(2) -0.029(3) 0.039(2)
F7 0.0253(14) 0.0445(17) 0.0280(14) -0.0085(12) -0.0015(12) 0.0174(12)
F8 0.067(2) 0.065(2) 0.0339(17) -0.0098(14) -0.0205(16) 0.0502(18)
F9 0.0246(16) 0.051(2) 0.124(4) -0.024(2) 0.026(2) -0.0040(14)
F10 0.0413(18) 0.072(3) 0.063(2) -0.0505(19) -0.0093(15) 0.0079(16)
F11 0.059(2) 0.0336(16) 0.0390(17) -0.0117(13) -0.0327(16) 0.0052(15)
F12 0.077(2) 0.0240(15) 0.060(2) -0.0006(14) -0.0266(18) -0.0170(16)
F13 0.0145(17) 0.223(5) 0.136(4) -0.139(4) -0.019(2) 0.021(3)
F14 0.0264(18) 0.176(5) 0.0422(19) 0.033(2) 0.0149(15) 0.044(2)
F15 0.034(2) 0.078(2) 0.218(6) 0.074(3) 0.007(3) 0.029(2)
C1 0.0124(12) 0.0099(15) 0.0150(16) 0.0017(12) 0.0010(11) -0.0013(10)
C2 0.0149(15) 0.0101(15) 0.0124(13) 0.0026(10) -0.0003(11) -0.0001(12)
C3 0.0122(14) 0.0132(16) 0.0187(15) 0.0047(10) -0.0022(12) 0.0003(13)
C4 0.0133(14) 0.0124(13) 0.0196(18) 0.0053(12) 0.0039(13) 0.0012(12)
C5 0.0145(15) 0.0105(11) 0.0175(17) 0.0008(12) 0.0058(13) -0.0032(12)
C6 0.0168(15) 0.0126(13) 0.0202(19) 0.0072(12) 0.0033(14) 0.0014(12)
C7 0.0219(18) 0.0122(12) 0.0217(19) 0.0023(12) -0.0003(14) -0.0069(13)
C8 0.0140(14) 0.0169(17) 0.032(2) 0.0085(15) 0.0025(13) -0.0031(11)
C9 0.0285(19) 0.0168(18) 0.0210(15) 0.0046(12) 0.0125(14) -0.0029(15)
C10 0.0271(18) 0.0167(17) 0.0151(15) 0.0067(11) -0.0029(14) -0.0061(15)
C11 0.0151(13) 0.0096(16) 0.0092(17) -0.0039(12) -0.0015(12) -0.0016(12)
C12 0.0159(16) 0.0113(16) 0.0146(18) -0.0008(12) -0.0045(14) -0.0026(13)
C13 0.0192(16) 0.0143(18) 0.017(2) -0.0017(14) -0.0045(15) 0.0056(14)
C14 0.0155(14) 0.0211(19) 0.0143(19) -0.0042(14) -0.0010(13) 0.0044(13)
C15 0.0111(15) 0.0194(19) 0.016(2) -0.0028(14) -0.0011(14) 0.0024(13)
C16 0.0117(15) 0.0137(15) 0.0116(17) -0.0023(12) -0.0022(13) 0.0005(12)
C17 0.0135(18) 0.0127(15) 0.0122(14) 0.0021(12) -0.0012(12) -0.0007(13)
C18 0.028(2) 0.0107(16) 0.017(2) 0.0021(13) -0.0004(17) -0.0019(15)
C19 0.0121(16) 0.0149(17) 0.0202(19) -0.0014(15) 0.0032(12) -0.0028(13)
C20 0.0124(16) 0.0184(19) 0.0141(17) 0.0025(14) 0.0001(13) 0.0018(14)
C21 0.0150(18) 0.025(2) 0.021(2) -0.0007(17) 0.0045(16) -0.0040(16)
C22 0.029(3) 0.048(3) 0.034(3) -0.013(2) 0.0109(19) -0.024(2)
C23 0.038(3) 0.069(4) 0.040(3) -0.034(3) 0.016(2) -0.035(3)
C24 0.033(3) 0.047(3) 0.030(2) -0.020(2) 0.016(2) -0.024(2)
C25 0.0140(16) 0.0095(15) 0.0149(15) -0.0009(13) 0.0012(13) -0.0003(13)
C26 0.0097(17) 0.0155(18) 0.0173(16) -0.0017(14) 0.0012(13) -0.0024(13)
C27 0.0198(19) 0.0171(19) 0.0201(18) -0.0057(15) 0.0036(15) -0.0015(16)
C28 0.0167(18) 0.020(2) 0.029(2) -0.0073(18) 0.0082(17) 0.0004(15)
C29 0.0144(19) 0.0158(19) 0.031(2) -0.0025(17) 0.0030(15) 0.0024(15)
C30 0.0146(17) 0.0144(18) 0.0191(18) 0.0012(15) -0.0001(14) 0.0017(14)
C31 0.0176(16) 0.0106(15) 0.0146(16) 0.0006(13) 0.0019(13) 0.0022(14)
C32 0.0155(18) 0.0143(18) 0.0132(15) 0.0000(14) 0.0020(13) 0.0000(14)
C33 0.0210(19) 0.0128(17) 0.0160(14) -0.0017(13) 0.0037(13) 0.0010(15)
C34 0.024(2) 0.022(2) 0.0227(17) -0.0020(17) 0.0044(16) 0.0097(17)
C35 0.021(2) 0.032(2) 0.0257(19) -0.0027(19) -0.0059(16) 0.0128(18)
C36 0.0209(19) 0.025(2) 0.0157(17) -0.0036(17) -0.0037(14) 0.0067(15)
C37 0.0177(15) 0.0125(17) 0.0150(18) 0.0017(13) -0.0046(14) 0.0005(13)
C38 0.0147(15) 0.0169(18) 0.0147(19) 0.0016(14) -0.0016(15) 0.0009(13)
C39 0.0164(15) 0.0190(19) 0.023(2) 0.0021(14) -0.0035(15) 0.0036(14)
C40 0.0164(18) 0.025(2) 0.025(2) 0.0014(15) -0.0079(17) 0.0008(14)
C41 0.0209(18) 0.0190(17) 0.019(2) -0.0004(14) -0.0070(15) 0.0004(14)
C42 0.0160(16) 0.0146(17) 0.0143(19) 0.0002(13) -0.0019(14) -0.0004(13)
C43 0.026(2) 0.0196(18) 0.0185(16) 0.0000(15) 0.0069(15) 0.0059(16)
C44 0.038(3) 0.067(3) 0.027(2) -0.005(2) -0.003(2) 0.037(2)
C45 0.0161(18) 0.030(2) 0.037(3) -0.0023(15) -0.0054(18) 0.0070(14)
C46 0.028(2) 0.026(2) 0.033(3) -0.0068(15) -0.0153(16) 0.0028(16)
C47 0.0173(17) 0.039(2) 0.026(2) -0.0047(18) 0.0001(15) 0.0114(17)
Pd1' 0.01083(13) 0.00857(12) 0.01220(13) 0.00003(11) 0.00045(11) -0.00030(10)
Fe1' 0.0129(3) 0.0215(3) 0.0114(3) 0.0018(2) -0.0020(2) 0.0023(2)
Cl1' 0.0146(4) 0.0130(4) 0.0176(5) 0.0046(3) -0.0009(4) -0.0003(4)
Cl2' 0.0238(5) 0.0119(4) 0.0210(5) -0.0036(4) 0.0061(4) -0.0005(4)
P1' 0.0129(4) 0.0096(4) 0.0113(5) 0.0000(4) -0.0004(4) -0.0006(3)
P2' 0.0111(4) 0.0106(4) 0.0120(5) -0.0001(4) 0.0005(4) -0.0007(4)
F1' 0.0467(19) 0.0378(16) 0.049(2) 0.0110(13) -0.0308(15) -0.0212(14)
F2' 0.0203(13) 0.0351(14) 0.0342(15) 0.0165(12) -0.0115(11) -0.0042(12)
F3' 0.0201(16) 0.124(3) 0.0306(17) -0.0166(19) -0.0039(12) 0.0284(18)
F4' 0.0483(16) 0.0192(13) 0.0414(18) 0.0054(12) -0.0130(13) 0.0076(12)
F5' 0.131(4) 0.0153(13) 0.0504(19) -0.0061(13) -0.048(2) -0.0003(19)
F6' 0.062(2) 0.048(2) 0.076(2) 0.0445(18) 0.020(2) -0.0016(18)
F7' 0.0283(14) 0.0431(17) 0.0427(18) 0.0173(14) 0.0189(13) 0.0069(13)
F8' 0.083(3) 0.0285(15) 0.069(2) 0.0249(14) 0.051(2) 0.0251(16)
F9' 0.0487(19) 0.085(2) 0.0281(16) 0.0162(16) 0.0000(15) -0.0015(18)
F10' 0.0173(13) 0.0490(18) 0.055(2) 0.0144(16) 0.0032(13) 0.0082(12)
F11' 0.048(2) 0.087(3) 0.0354(16) 0.0203(16) 0.0035(14) 0.039(2)
F12' 0.047(2) 0.0195(14) 0.171(4) -0.020(2) -0.059(3) 0.0119(13)
F13' 0.0336(15) 0.069(2) 0.0437(18) -0.0162(17) -0.0031(15) -0.0254(14)
F14' 0.079(2) 0.0226(14) 0.107(3) -0.0300(16) -0.066(2) 0.0227(16)
F15' 0.074(2) 0.0425(18) 0.0224(14) -0.0067(13) -0.0079(14) -0.0264(17)
C1' 0.0131(15) 0.0167(16) 0.0105(14) 0.0007(11) -0.0010(10) -0.0007(12)
C2' 0.0117(12) 0.0139(16) 0.0134(16) 0.0003(11) -0.0010(11) -0.0002(10)
C3' 0.0143(16) 0.0190(12) 0.0132(17) 0.0008(11) -0.0022(13) -0.0044(12)
C4' 0.0135(15) 0.0272(18) 0.0149(18) 0.0017(12) 0.0000(13) -0.0064(14)
C5' 0.0118(15) 0.0235(18) 0.0119(12) 0.0019(11) 0.0010(12) -0.0006(14)
C6' 0.046(2) 0.0193(16) 0.023(2) 0.0071(12) -0.0082(18) 0.0006(16)
C7' 0.035(2) 0.026(2) 0.0118(14) 0.0041(12) -0.0010(15) 0.0094(17)
C8' 0.049(3) 0.047(3) 0.0267(19) 0.0156(16) -0.0260(18) -0.013(2)
C9' 0.0202(17) 0.093(4) 0.049(3) 0.045(2) -0.0020(16) 0.0185(17)
C10' 0.075(3) 0.0453(19) 0.021(2) 0.0116(16) 0.010(2) 0.043(2)
C11' 0.0120(17) 0.0139(14) 0.0112(16) 0.0001(12) 0.0019(12) 0.0010(12)
C12' 0.0177(18) 0.0152(14) 0.0148(18) 0.0024(14) -0.0032(14) 0.0035(15)
C13' 0.021(2) 0.0146(17) 0.025(2) 0.0005(15) -0.0020(15) 0.0008(15)
C14' 0.0161(18) 0.0144(14) 0.0178(18) -0.0050(13) 0.0001(14) 0.0016(14)
C15' 0.016(2) 0.0139(14) 0.0149(18) -0.0033(13) -0.0014(14) -0.0014(14)
C16' 0.0094(16) 0.0116(13) 0.0155(18) -0.0010(12) -0.0018(13) -0.0003(12)
C17' 0.0128(13) 0.0110(17) 0.0135(17) -0.0007(12) -0.0012(12) 0.0000(12)
C18' 0.0149(18) 0.0190(19) 0.0150(18) -0.0036(15) -0.0006(13) 0.0032(16)
C19' 0.0188(15) 0.0112(16) 0.0139(14) -0.0013(13) -0.0036(13) 0.0004(15)
C20' 0.0186(16) 0.021(2) 0.0208(18) 0.0043(17) -0.0031(14) -0.0017(17)
C21' 0.024(2) 0.024(2) 0.033(2) 0.0077(19) -0.0134(15) -0.0050(18)
C22' 0.042(2) 0.026(2) 0.0224(18) 0.0023(19) -0.0175(18) 0.002(2)
C23' 0.042(2) 0.046(3) 0.0123(17) 0.002(2) -0.0039(17) 0.006(2)
C24' 0.025(2) 0.038(3) 0.0143(16) 0.0014(18) -0.0009(14) 0.005(2)
C25' 0.0152(14) 0.0128(17) 0.0102(17) 0.0024(13) 0.0014(12) 0.0004(12)
C26' 0.0186(16) 0.0151(17) 0.015(2) -0.0015(14) 0.0003(15) 0.0004(14)
C27' 0.0162(17) 0.0208(19) 0.017(2) -0.0014(15) 0.0013(15) 0.0056(15)
C28' 0.0128(17) 0.022(2) 0.027(2) 0.0048(17) 0.0051(16) 0.0002(13)
C29' 0.0187(17) 0.0137(18) 0.020(2) 0.0032(14) 0.0005(16) -0.0028(14)
C30' 0.0154(15) 0.0128(16) 0.0138(18) 0.0024(14) 0.0011(14) 0.0001(13)
C31' 0.0129(17) 0.0135(14) 0.017(2) -0.0025(13) 0.0012(13) -0.0033(13)
C32' 0.0151(17) 0.0136(16) 0.0146(19) 0.0008(14) -0.0003(14) -0.0022(13)
C33' 0.0126(16) 0.0175(17) 0.019(2) 0.0003(14) -0.0030(13) -0.0025(13)
C34' 0.0177(18) 0.0159(15) 0.020(2) 0.0015(15) -0.0001(14) -0.0103(14)
C35' 0.0203(19) 0.0139(14) 0.0148(19) 0.0018(13) 0.0014(14) -0.0014(13)
C36' 0.0129(18) 0.0160(14) 0.0138(19) 0.0019(14) 0.0012(14) -0.0011(13)
C37' 0.0138(15) 0.0137(17) 0.0147(17) -0.0020(13) 0.0022(12) -0.0025(13)
C38' 0.0161(18) 0.0140(18) 0.0143(18) -0.0013(13) 0.0007(13) 0.0015(14)
C39' 0.0175(19) 0.0155(17) 0.0199(18) -0.0015(13) 0.0049(14) -0.0013(14)
C40' 0.0156(18) 0.023(2) 0.0192(19) -0.0050(13) 0.0050(15) -0.0012(14)
C41' 0.0163(16) 0.0158(16) 0.0232(19) -0.0026(14) 0.0017(14) 0.0010(14)
C42' 0.0144(16) 0.0130(17) 0.0160(18) -0.0036(14) -0.0017(13) -0.0013(13)
C43' 0.0135(19) 0.031(2) 0.017(2) -0.0002(14) -0.0017(13) -0.0013(14)
C44' 0.040(2) 0.0175(16) 0.025(2) 0.0042(15) -0.0079(17) -0.0059(18)
C45' 0.030(2) 0.025(2) 0.029(2) 0.0051(16) 0.0166(16) 0.0071(18)
C46' 0.0167(17) 0.0230(19) 0.036(2) -0.0016(17) 0.0003(18) 0.0027(15)
C47' 0.0264(19) 0.0129(16) 0.029(2) -0.0058(16) -0.0071(17) 0.0021(15)
C48 0.103(4) 0.046(3) 0.030(3) -0.011(3) -0.017(2) 0.002(3)
Cl3 0.0757(12) 0.0496(9) 0.0627(11) 0.0006(8) -0.0217(9) -0.0147(9)
Cl4 0.1185(18) 0.0517(10) 0.0914(16) 0.0160(10) 0.0449(14) 0.0105(11)
Cl5 0.175(3) 0.0820(15) 0.0511(11) 0.0205(11) -0.0432(14) -0.0498(16)

loop_
_atom_type_symbol
_atom_type_description
_atom_type_scat_dispersion_real
_atom_type_scat_dispersion_imag
_atom_type_scat_source
C C 0.0033 0.0016 'International Tables Vol C Tables 4.2.6.8 and 6.1.1.4'
H H 0.0000 0.0000 'International Tables Vol C Tables 4.2.6.8 and 6.1.1.4'
F F 0.0171 0.0103 'International Tables Vol C Tables 4.2.6.8 and 6.1.1.4'
P P 0.1023 0.0942 'International Tables Vol C Tables 4.2.6.8 and 6.1.1.4'
Cl Cl 0.1484 0.1585 'International Tables Vol C Tables 4.2.6.8 and 6.1.1.4'
Fe Fe 0.3463 0.8444 'International Tables Vol C Tables 4.2.6.8 and 6.1.1.4'
Pd Pd -0.9988 1.0072 'International Tables Vol C Tables 4.2.6.8 and 6.1.1.4'

loop_
_geom_angle_atom_site_label_1
_geom_angle_atom_site_label_2
_geom_angle_atom_site_label_3
_geom_angle
P2 Pd1 P1 102.34(4)
P2 Pd1 Cl1 171.88(4)
P1 Pd1 Cl1 84.53(4)
P2 Pd1 Cl2 85.21(4)
P1 Pd1 Cl2 169.61(4)
Cl1 Pd1 Cl2 88.55(4)
C4 Fe1 C3 41.00(16)
C4 Fe1 C5 40.95(16)
C3 Fe1 C5 69.13(17)
C4 Fe1 C8 107.30(17)
C3 Fe1 C8 108.76(17)
C5 Fe1 C8 135.44(17)
C4 Fe1 C9 108.99(17)
C3 Fe1 C9 137.10(18)
C5 Fe1 C9 109.69(17)
C8 Fe1 C9 40.61(19)
C4 Fe1 C2 68.56(16)
C3 Fe1 C2 40.99(15)
C5 Fe1 C2 68.50(16)
C8 Fe1 C2 139.60(18)
C9 Fe1 C2 177.55(17)
C4 Fe1 C6 175.54(17)
C3 Fe1 C6 139.06(17)
C5 Fe1 C6 142.72(17)
C8 Fe1 C6 68.27(17)
C9 Fe1 C6 68.09(17)
C2 Fe1 C6 114.36(16)
C4 Fe1 C7 136.00(17)
C3 Fe1 C7 109.89(17)
C5 Fe1 C7 176.17(17)
C8 Fe1 C7 40.98(18)
C9 Fe1 C7 68.34(18)
C2 Fe1 C7 113.37(17)
C6 Fe1 C7 40.18(17)
C4 Fe1 C1 68.21(16)
C3 Fe1 C1 68.98(16)
C5 Fe1 C1 40.11(15)
C8 Fe1 C1 175.29(17)
C9 Fe1 C1 138.52(18)
C2 Fe1 C1 40.98(15)
C6 Fe1 C1 116.23(16)
C7 Fe1 C1 143.40(17)
C4 Fe1 C10 138.85(18)
C3 Fe1 C10 176.55(17)
C5 Fe1 C10 112.91(17)
C8 Fe1 C10 67.81(18)
C9 Fe1 C10 39.94(18)
C2 Fe1 C10 142.03(17)
C6 Fe1 C10 40.69(17)
C7 Fe1 C10 67.88(17)
C1 Fe1 C10 114.42(17)
C25 P1 C19 108.55(18)
C25 P1 C16 103.15(18)
C19 P1 C16 99.74(19)
C25 P1 Pd1 113.70(13)
C19 P1 Pd1 107.59(14)
C16 P1 Pd1 122.72(13)
C37 P2 C31 106.90(19)
C37 P2 C17 101.48(18)
C31 P2 C17 103.70(18)
C37 P2 Pd1 109.87(13)
C31 P2 Pd1 111.03(13)
C17 P2 Pd1 122.58(13)
C5 C1 C2 107.9(3)
C5 C1 C11 131.3(4)
C2 C1 C11 120.7(3)
C5 C1 Fe1 69.1(2)
C2 C1 Fe1 69.1(2)
C11 C1 Fe1 129.2(3)
C3 C2 C1 107.9(3)
C3 C2 C17 130.1(4)
C1 C2 C17 122.0(3)
C3 C2 Fe1 68.9(2)
C1 C2 Fe1 70.0(2)
C17 C2 Fe1 129.1(3)
C4 C3 C2 107.3(4)
C4 C3 Fe1 69.4(2)
C2 C3 Fe1 70.1(2)
C4 C3 H3 126.3
C2 C3 H3 126.3
Fe1 C3 H3 125.7
C3 C4 C5 108.5(4)
C3 C4 Fe1 69.6(2)
C5 C4 Fe1 69.9(2)
C3 C4 H4 125.7
C5 C4 H4 125.7
Fe1 C4 H4 126.4
C1 C5 C4 108.3(4)
C1 C5 Fe1 70.8(2)
C4 C5 Fe1 69.2(2)
C1 C5 H5 125.8
C4 C5 H5 125.8
Fe1 C5 H5 125.8
C7 C6 C10 108.2(4)
C7 C6 Fe1 70.1(2)
C10 C6 Fe1 70.3(2)
C7 C6 H6 125.9
C10 C6 H6 125.9
Fe1 C6 H6 125.3
C6 C7 C8 107.7(4)
C6 C7 Fe1 69.7(2)
C8 C7 Fe1 69.1(2)
C6 C7 H7 126.2
C8 C7 H7 126.2
Fe1 C7 H7 126.7
C9 C8 C7 107.6(4)
C9 C8 Fe1 69.7(2)
C7 C8 Fe1 70.0(2)
C9 C8 H8 126.2
C7 C8 H8 126.2
Fe1 C8 H8 125.7
C10 C9 C8 108.6(4)
C10 C9 Fe1 70.9(2)
C8 C9 Fe1 69.7(2)
C10 C9 H9 125.7
C8 C9 H9 125.7
Fe1 C9 H9 125.3
C9 C10 C6 107.8(4)
C9 C10 Fe1 69.2(2)
C6 C10 Fe1 69.0(2)
C9 C10 H10 126.1
C6 C10 H10 126.1
Fe1 C10 H10 127.3
C12 C11 C16 118.8(4)
C12 C11 C1 120.3(4)
C16 C11 C1 120.4(4)
C11 C12 C13 121.7(4)
C11 C12 H12 119.2
C13 C12 H12 119.2
C14 C13 C12 118.9(4)
C14 C13 H13 120.6
C12 C13 H13 120.6
C13 C14 C15 120.9(4)
C13 C14 C47 120.1(4)
C15 C14 C47 119.0(4)
C14 C15 C16 120.4(4)
C14 C15 H15 119.8
C16 C15 H15 119.8
C15 C16 C11 119.2(4)
C15 C16 P1 118.8(3)
C11 C16 P1 121.9(3)
C2 C17 C18 114.3(3)
C2 C17 P2 110.2(3)
C18 C17 P2 111.9(3)
C2 C17 H17 106.7
C18 C17 H17 106.7
P2 C17 H17 106.7
C17 C18 H18A 109.5
C17 C18 H18B 109.5
H18A C18 H18B 109.5
C17 C18 H18C 109.5
H18A C18 H18C 109.5
H18B C18 H18C 109.5
C20 C19 C24 118.6(4)
C20 C19 P1 119.2(3)
C24 C19 P1 121.4(3)
C19 C20 C21 120.9(4)
C19 C20 H20 119.6
C21 C20 H20 119.6
C22 C21 C20 119.8(4)
C22 C21 H21 120.1
C20 C21 H21 120.1
C23 C22 C21 120.3(5)
C23 C22 H22 119.8
C21 C22 H22 119.8
C22 C23 C24 119.9(5)
C22 C23 H23 120.0
C24 C23 H23 120.0
C23 C24 C19 120.4(5)
C23 C24 H24 119.8
C19 C24 H24 119.8
C30 C25 C26 119.5(4)
C30 C25 P1 120.7(3)
C26 C25 P1 119.8(3)
C27 C26 C25 120.1(4)
C27 C26 H26 120.0
C25 C26 H26 120.0
C28 C27 C26 120.8(4)
C28 C27 H27 119.6
C26 C27 H27 119.6
C27 C28 C29 119.4(4)
C27 C28 H28 120.3
C29 C28 H28 120.3
C30 C29 C28 121.1(4)
C30 C29 H29 119.4
C28 C29 H29 119.4
C29 C30 C25 119.0(4)
C29 C30 H30 120.5
C25 C30 H30 120.5
C32 C31 C36 119.5(4)
C32 C31 P2 120.9(3)
C36 C31 P2 119.6(3)
C33 C32 C31 119.8(4)
C33 C32 H32 120.1
C31 C32 H32 120.1
C34 C33 C32 121.1(4)
C34 C33 C43 121.1(4)
C32 C33 C43 117.8(4)
C33 C34 C35 119.5(4)
C33 C34 H34 120.3
C35 C34 H34 120.3
C34 C35 C36 120.5(4)
C34 C35 C44 119.8(4)
C36 C35 C44 119.6(4)
C31 C36 C35 119.6(4)
C31 C36 H36 120.2
C35 C36 H36 120.2
C38 C37 C42 118.8(4)
C38 C37 P2 117.2(3)
C42 C37 P2 123.8(3)
C39 C38 C37 121.0(4)
C39 C38 H38 119.5
C37 C38 H38 119.5
C38 C39 C40 120.1(4)
C38 C39 C45 121.2(4)
C40 C39 C45 118.7(4)
C41 C40 C39 119.0(4)
C41 C40 H40 120.5
C39 C40 H40 120.5
C40 C41 C42 121.4(4)
C40 C41 C46 118.5(4)
C42 C41 C46 120.2(4)
C37 C42 C41 119.5(4)
C37 C42 H42 120.3
C41 C42 H42 120.3
F3 C43 F1 108.2(4)
F3 C43 F2 106.0(4)
F1 C43 F2 106.3(4)
F3 C43 C33 111.5(4)
F1 C43 C33 112.6(4)
F2 C43 C33 111.8(4)
F4 C44 F6 105.5(6)
F4 C44 F5 109.3(6)
F6 C44 F5 106.0(5)
F4 C44 C35 113.1(4)
F6 C44 C35 111.0(5)
F5 C44 C35 111.6(5)
F9 C45 F8 107.1(4)
F9 C45 F7 107.6(4)
F8 C45 F7 106.1(4)
F9 C45 C39 111.7(4)
F8 C45 C39 111.5(4)
F7 C45 C39 112.6(4)
F10 C46 F11 107.0(4)
F10 C46 F12 106.9(4)
F11 C46 F12 106.2(4)
F10 C46 C41 112.2(4)
F11 C46 C41 111.9(4)
F12 C46 C41 112.2(4)
F13 C47 F14 111.0(5)
F13 C47 F15 104.7(6)
F14 C47 F15 102.2(5)
F13 C47 C14 113.5(4)
F14 C47 C14 113.7(4)
F15 C47 C14 110.8(4)
P2' Pd1' P1' 97.83(4)
P2' Pd1' Cl1' 174.63(4)
P1' Pd1' Cl1' 84.43(4)
P2' Pd1' Cl2' 87.45(4)
P1' Pd1' Cl2' 168.25(4)
Cl1' Pd1' Cl2' 91.24(4)
C9' Fe1' C5' 116.4(2)
C9' Fe1' C8' 40.4(3)
C5' Fe1' C8' 146.2(2)
C9' Fe1' C10' 41.1(3)
C5' Fe1' C10' 111.6(2)
C8' Fe1' C10' 68.4(3)
C9' Fe1' C2' 166.5(3)
C5' Fe1' C2' 69.22(16)
C8' Fe1' C2' 128.2(2)
C10' Fe1' C2' 150.7(2)
C9' Fe1' C7' 67.2(2)
C5' Fe1' C7' 173.96(19)
C8' Fe1' C7' 39.6(2)
C10' Fe1' C7' 67.4(2)
C2' Fe1' C7' 108.50(18)
C9' Fe1' C3' 127.6(3)
C5' Fe1' C3' 68.38(17)
C8' Fe1' C3' 104.8(2)
C10' Fe1' C3' 168.2(2)
C2' Fe1' C3' 41.05(15)
C7' Fe1' C3' 113.87(18)
C9' Fe1' C4' 106.6(2)
C5' Fe1' C4' 40.29(16)
C8' Fe1' C4' 112.8(2)
C10' Fe1' C4' 131.7(2)
C2' Fe1' C4' 69.07(17)
C7' Fe1' C4' 144.86(18)
C3' Fe1' C4' 40.76(17)
C9' Fe1' C1' 150.5(2)
C5' Fe1' C1' 40.87(16)
C8' Fe1' C1' 169.1(2)
C10' Fe1' C1' 119.6(2)
C2' Fe1' C1' 41.19(16)
C7' Fe1' C1' 133.88(19)
C3' Fe1' C1' 68.60(16)
C4' Fe1' C1' 68.35(16)
C9' Fe1' C6' 68.1(2)
C5' Fe1' C6' 135.31(19)
C8' Fe1' C6' 67.8(2)
C10' Fe1' C6' 40.2(2)
C2' Fe1' C6' 117.53(19)
C7' Fe1' C6' 40.20(19)
C3' Fe1' C6' 147.51(19)
C4' Fe1' C6' 171.7(2)
C1' Fe1' C6' 112.80(18)
C19' P1' C25' 106.62(19)
C19' P1' C16' 103.78(17)
C25' P1' C16' 101.03(18)
C19' P1' Pd1' 111.54(13)
C25' P1' Pd1' 112.21(13)
C16' P1' Pd1' 120.35(13)
C31' P2' C37' 92.92(18)
C31' P2' C17' 110.05(18)
C37' P2' C17' 106.71(18)
C31' P2' Pd1' 115.80(14)
C37' P2' Pd1' 118.39(13)
C17' P2' Pd1' 111.40(13)
C5' C1' C2' 107.0(3)
C5' C1' C11' 121.1(4)
C2' C1' C11' 131.4(3)
C5' C1' Fe1' 68.2(2)
C2' C1' Fe1' 68.4(2)
C11' C1' Fe1' 134.5(3)
C3' C2' C1' 107.3(3)
C3' C2' C17' 124.2(3)
C1' C2' C17' 128.3(3)
C3' C2' Fe1' 69.6(2)
C1' C2' Fe1' 70.4(2)
C17' C2' Fe1' 120.6(3)
C4' C3' C2' 108.4(4)
C4' C3' Fe1' 69.8(2)
C2' C3' Fe1' 69.4(2)
C4' C3' H3' 125.8
C2' C3' H3' 125.8
Fe1' C3' H3' 126.7
C5' C4' C3' 108.0(4)
C5' C4' Fe1' 69.2(2)
C3' C4' Fe1' 69.5(2)
C5' C4' H4' 126.0
C3' C4' H4' 126.0
Fe1' C4' H4' 126.9
C4' C5' C1' 109.2(4)
C4' C5' Fe1' 70.5(2)
C1' C5' Fe1' 71.0(2)
C4' C5' H5' 125.4
C1' C5' H5' 125.4
Fe1' C5' H5' 124.7
C10' C6' C7' 106.6(5)
C10' C6' Fe1' 68.7(3)
C7' C6' Fe1' 68.9(3)
C10' C6' H6' 126.7
C7' C6' H6' 126.7
Fe1' C6' H6' 127.2
C8' C7' C6' 109.9(5)
C8' C7' Fe1' 69.9(3)
C6' C7' Fe1' 70.9(3)
C8' C7' H7' 125.0
C6' C7' H7' 125.0
Fe1' C7' H7' 125.8
C7' C8' C9' 107.9(5)
C7' C8' Fe1' 70.5(3)
C9' C8' Fe1' 69.6(3)
C7' C8' H8' 126.1
C9' C8' H8' 126.1
Fe1' C8' H8' 125.5
C8' C9' C10' 107.8(5)
C8' C9' Fe1' 70.0(3)
C10' C9' Fe1' 69.7(3)
C8' C9' H9' 126.1
C10' C9' H9' 126.1
Fe1' C9' H9' 125.7
C6' C10' C9' 107.8(5)
C6' C10' Fe1' 71.1(3)
C9' C10' Fe1' 69.1(3)
C6' C10' H10' 126.1
C9' C10' H10' 126.1
Fe1' C10' H10' 125.3
C12' C11' C16' 119.5(4)
C12' C11' C1' 119.6(3)
C16' C11' C1' 120.6(3)
C11' C12' C13' 121.5(4)
C11' C12' H12' 119.2
C13' C12' H12' 119.2
C12' C13' C14' 118.9(4)
C12' C13' H13' 120.6
C14' C13' H13' 120.6
C15' C14' C13' 120.5(4)
C15' C14' C47' 119.4(4)
C13' C14' C47' 120.2(4)
C14' C15' C16' 121.0(4)
C14' C15' H15' 119.5
C16' C15' H15' 119.5
C15' C16' C11' 118.6(4)
C15' C16' P1' 119.8(3)
C11' C16' P1' 121.5(3)
C2' C17' C18' 110.4(3)
C2' C17' P2' 110.8(3)
C18' C17' P2' 109.5(3)
C2' C17' H17' 108.7
C18' C17' H17' 108.7
P2' C17' H17' 108.7
C17' C18' H18D 109.5
C17' C18' H18E 109.5
H18D C18' H18E 109.5
C17' C18' H18F 109.5
H18D C18' H18F 109.5
H18E C18' H18F 109.5
C24' C19' C20' 119.1(4)
C24' C19' P1' 123.2(3)
C20' C19' P1' 117.7(3)
C19' C20' C21' 120.8(4)
C19' C20' H20' 119.6
C21' C20' H20' 119.6
C22' C21' C20' 119.6(5)
C22' C21' H21' 120.2
C20' C21' H21' 120.2
C21' C22' C23' 120.1(4)
C21' C22' H22' 120.0
C23' C22' H22' 120.0
C22' C23' C24' 120.5(5)
C22' C23' H23' 119.8
C24' C23' H23' 119.8
C19' C24' C23' 119.8(5)
C19' C24' H24' 120.1
C23' C24' H24' 120.1
C30' C25' C26' 120.0(4)
C30' C25' P1' 120.7(3)
C26' C25' P1' 119.2(3)
C27' C26' C25' 119.4(4)
C27' C26' H26' 120.3
C25' C26' H26' 120.3
C26' C27' C28' 120.4(4)
C26' C27' H27' 119.8
C28' C27' H27' 119.8
C29' C28' C27' 120.3(4)
C29' C28' H28' 119.8
C27' C28' H28' 119.8
C28' C29' C30' 119.5(4)
C28' C29' H29' 120.3
C30' C29' H29' 120.3
C25' C30' C29' 120.4(4)
C25' C30' H30' 119.8
C29' C30' H30' 119.8
C32' C31' C36' 119.0(4)
C32' C31' P2' 114.8(3)
C36' C31' P2' 125.5(3)
C33' C32' C31' 120.9(4)
C33' C32' H32' 119.5
C31' C32' H32' 119.5
C32' C33' C34' 120.4(4)
C32' C33' C43' 118.7(4)
C34' C33' C43' 120.8(4)
C35' C34' C33' 118.9(4)
C35' C34' H34' 120.6
C33' C34' H34' 120.6
C34' C35' C36' 121.6(4)
C34' C35' C44' 118.1(4)
C36' C35' C44' 120.2(4)
C35' C36' C31' 119.1(4)
C35' C36' H36' 120.4
C31' C36' H36' 120.4
C42' C37' C38' 119.3(4)
C42' C37' P2' 121.1(3)
C38' C37' P2' 118.6(3)
C39' C38' C37' 119.4(4)
C39' C38' H38' 120.3
C37' C38' H38' 120.3
C40' C39' C38' 121.7(4)
C40' C39' C45' 119.7(4)
C38' C39' C45' 118.6(4)
C39' C40' C41' 118.6(4)
C39' C40' H40' 120.7
C41' C40' H40' 120.7
C42' C41' C40' 121.1(4)
C42' C41' C46' 119.2(4)
C40' C41' C46' 119.6(4)
C41' C42' C37' 119.8(4)
C41' C42' H42' 120.1
C37' C42' H42' 120.1
F1' C43' F2' 107.3(4)
F1' C43' F3' 107.0(4)
F2' C43' F3' 105.5(4)
F1' C43' C33' 113.5(4)
F2' C43' C33' 112.9(3)
F3' C43' C33' 110.3(4)
F4' C44' F6' 106.0(4)
F4' C44' F5' 106.7(4)
F6' C44' F5' 108.2(4)
F4' C44' C35' 113.4(4)
F6' C44' C35' 110.8(4)
F5' C44' C35' 111.6(4)
F8' C45' F7' 108.5(4)
F8' C45' F9' 106.0(5)
F7' C45' F9' 105.6(4)
F8' C45' C39' 112.6(4)
F7' C45' C39' 112.3(4)
F9' C45' C39' 111.3(4)
F12' C46' F11' 109.4(5)
F12' C46' F10' 106.5(4)
F11' C46' F10' 104.1(4)
F12' C46' C41' 112.9(4)
F11' C46' C41' 112.0(4)
F10' C46' C41' 111.4(4)
F14' C47' F15' 107.7(4)
F14' C47' F13' 105.6(4)
F15' C47' F13' 104.0(4)
F14' C47' C14' 113.4(4)
F15' C47' C14' 113.3(4)
F13' C47' C14' 112.2(4)
Cl3 C48 Cl5 113.7(5)
Cl3 C48 Cl4 113.1(4)
Cl5 C48 Cl4 111.6(4)
Cl3 C48 H48 105.9
Cl5 C48 H48 105.9
Cl4 C48 H48 105.9

loop_
_geom_bond_atom_site_label_1
_geom_bond_atom_site_label_2
_geom_bond_distance
Pd1 P2 2.2665(10)
Pd1 P1 2.2841(10)
Pd1 Cl1 2.3294(10)
Pd1 Cl2 2.3513(10)
Fe1 C4 2.030(4)
Fe1 C3 2.033(4)
Fe1 C5 2.039(4)
Fe1 C8 2.042(4)
Fe1 C9 2.043(4)
Fe1 C2 2.048(4)
Fe1 C6 2.049(4)
Fe1 C7 2.054(4)
Fe1 C1 2.061(4)
Fe1 C10 2.066(4)
P1 C25 1.816(4)
P1 C19 1.822(4)
P1 C16 1.845(4)
P2 C37 1.823(4)
P2 C31 1.832(4)
P2 C17 1.860(4)
F1 C43 1.330(5)
F2 C43 1.345(5)
F3 C43 1.330(5)
F4 C44 1.290(7)
F5 C44 1.320(7)
F6 C44 1.308(8)
F7 C45 1.332(6)
F8 C45 1.321(6)
F9 C45 1.314(6)
F10 C46 1.329(6)
F11 C46 1.331(5)
F12 C46 1.331(6)
F13 C47 1.263(6)
F14 C47 1.281(6)
F15 C47 1.344(7)
C1 C5 1.406(5)
C1 C2 1.438(6)
C1 C11 1.489(5)
C2 C3 1.429(5)
C2 C17 1.513(5)
C3 C4 1.423(6)
C3 H3 0.9500
C4 C5 1.423(6)
C4 H4 0.9500
C5 H5 0.9500
C6 C7 1.409(6)
C6 C10 1.431(6)
C6 H6 0.9500
C7 C8 1.434(6)
C7 H7 0.9500
C8 C9 1.418(7)
C8 H8 0.9500
C9 C10 1.404(6)
C9 H9 0.9500
C10 H10 0.9500
C11 C12 1.391(5)
C11 C16 1.411(5)
C12 C13 1.397(6)
C12 H12 0.9500
C13 C14 1.377(6)
C13 H13 0.9500
C14 C15 1.390(6)
C14 C47 1.508(6)
C15 C16 1.398(5)
C15 H15 0.9500
C17 C18 1.548(5)
C17 H17 1.0000
C18 H18A 0.9800
C18 H18B 0.9800
C18 H18C 0.9800
C19 C20 1.386(6)
C19 C24 1.415(6)
C20 C21 1.394(6)
C20 H20 0.9500
C21 C22 1.387(7)
C21 H21 0.9500
C22 C23 1.385(7)
C22 H22 0.9500
C23 C24 1.388(7)
C23 H23 0.9500
C24 H24 0.9500
C25 C30 1.401(6)
C25 C26 1.408(6)
C26 C27 1.384(6)
C26 H26 0.9500
C27 C28 1.372(6)
C27 H27 0.9500
C28 C29 1.400(7)
C28 H28 0.9500
C29 C30 1.389(6)
C29 H29 0.9500
C30 H30 0.9500
C31 C32 1.393(6)
C31 C36 1.394(6)
C32 C33 1.388(5)
C32 H32 0.9500
C33 C34 1.373(6)
C33 C43 1.509(6)
C34 C35 1.384(7)
C34 H34 0.9500
C35 C36 1.397(6)
C35 C44 1.506(7)
C36 H36 0.9500
C37 C38 1.392(6)
C37 C42 1.394(6)
C38 C39 1.384(6)
C38 H38 0.9500
C39 C40 1.390(6)
C39 C45 1.504(6)
C40 C41 1.377(6)
C40 H40 0.9500
C41 C42 1.394(6)
C41 C46 1.508(6)
C42 H42 0.9500
Pd1' P2' 2.2514(10)
Pd1' P1' 2.2773(10)
Pd1' Cl1' 2.3387(10)
Pd1' Cl2' 2.3402(10)
Fe1' C9' 2.024(5)
Fe1' C5' 2.025(4)
Fe1' C8' 2.030(5)
Fe1' C10' 2.032(5)
Fe1' C2' 2.035(4)
Fe1' C7' 2.037(4)
Fe1' C3' 2.038(4)
Fe1' C4' 2.042(4)
Fe1' C1' 2.062(4)
Fe1' C6' 2.063(5)
P1' C19' 1.822(4)
P1' C25' 1.830(4)
P1' C16' 1.842(4)
P2' C31' 1.837(4)
P2' C37' 1.841(4)
P2' C17' 1.843(4)
F1' C43' 1.316(5)
F2' C43' 1.326(5)
F3' C43' 1.345(5)
F4' C44' 1.319(6)
F5' C44' 1.329(6)
F6' C44' 1.321(6)
F7' C45' 1.331(6)
F8' C45' 1.318(6)
F9' C45' 1.347(7)
F10' C46' 1.345(5)
F11' C46' 1.324(6)
F12' C46' 1.301(6)
F13' C47' 1.341(6)
F14' C47' 1.323(5)
F15' C47' 1.326(6)
C1' C5' 1.428(6)
C1' C2' 1.442(6)
C1' C11' 1.494(5)
C2' C3' 1.428(5)
C2' C17' 1.525(5)
C3' C4' 1.421(6)
C3' H3' 0.9500
C4' C5' 1.401(6)
C4' H4' 0.9500
C5' H5' 0.9500
C6' C10' 1.408(8)
C6' C7' 1.409(7)
C6' H6' 0.9500
C7' C8' 1.379(8)
C7' H7' 0.9500
C8' C9' 1.400(10)
C8' H8' 0.9500
C9' C10' 1.425(10)
C9' H9' 0.9500
C10' H10' 0.9500
C11' C12' 1.381(5)
C11' C16' 1.416(5)
C12' C13' 1.388(6)
C12' H12' 0.9500
C13' C14' 1.392(6)
C13' H13' 0.9500
C14' C15' 1.383(5)
C14' C47' 1.492(6)
C15' C16' 1.392(5)
C15' H15' 0.9500
C17' C18' 1.543(5)
C17' H17' 1.0000
C18' H18D 0.9800
C18' H18E 0.9800
C18' H18F 0.9800
C19' C24' 1.379(6)
C19' C20' 1.389(6)
C20' C21' 1.398(6)
C20' H20' 0.9500
C21' C22' 1.370(7)
C21' H21' 0.9500
C22' C23' 1.380(8)
C22' H22' 0.9500
C23' C24' 1.401(6)
C23' H23' 0.9500
C24' H24' 0.9500
C25' C30' 1.384(6)
C25' C26' 1.400(6)
C26' C27' 1.384(6)
C26' H26' 0.9500
C27' C28' 1.393(6)
C27' H27' 0.9500
C28' C29' 1.381(6)
C28' H28' 0.9500
C29' C30' 1.395(6)
C29' H29' 0.9500
C30' H30' 0.9500
C31' C32' 1.391(6)
C31' C36' 1.400(6)
C32' C33' 1.382(5)
C32' H32' 0.9500
C33' C34' 1.388(6)
C33' C43' 1.498(6)
C34' C35' 1.379(6)
C34' H34' 0.9500
C35' C36' 1.394(6)
C35' C44' 1.512(6)
C36' H36' 0.9500
C37' C42' 1.391(6)
C37' C38' 1.402(6)
C38' C39' 1.383(6)
C38' H38' 0.9500
C39' C40' 1.371(6)
C39' C45' 1.508(6)
C40' C41' 1.392(6)
C40' H40' 0.9500
C41' C42' 1.382(6)
C41' C46' 1.514(6)
C42' H42' 0.9500
C48 Cl3 1.670(8)
C48 Cl5 1.747(7)
C48 Cl4 1.773(8)
C48 H48 1.0000

loop_
_geom_hbond_atom_site_label_D
_geom_hbond_atom_site_label_H
_geom_hbond_atom_site_label_A
_geom_hbond_distance_DH
_geom_hbond_distance_HA
_geom_hbond_distance_DA
_geom_hbond_angle_DHA
C48 H48 Cl1 1.00 2.57 3.462(8) 148.1

loop_
_geom_torsion_atom_site_label_1
_geom_torsion_atom_site_label_2
_geom_torsion_atom_site_label_3
_geom_torsion_atom_site_label_4
_geom_torsion
P2 Pd1 P1 C25 -110.48(14)
Cl1 Pd1 P1 C25 65.12(14)
Cl2 Pd1 P1 C25 113.6(2)
P2 Pd1 P1 C19 129.28(14)
Cl1 Pd1 P1 C19 -55.11(14)
Cl2 Pd1 P1 C19 -6.7(3)
P2 Pd1 P1 C16 14.79(16)
Cl1 Pd1 P1 C16 -169.61(16)
Cl2 Pd1 P1 C16 -121.2(2)
P1 Pd1 P2 C37 141.20(15)
Cl2 Pd1 P2 C37 -46.02(15)
P1 Pd1 P2 C31 -100.76(15)
Cl2 Pd1 P2 C31 72.01(15)
P1 Pd1 P2 C17 22.38(16)
Cl2 Pd1 P2 C17 -164.84(16)
C4 Fe1 C1 C5 38.0(2)
C3 Fe1 C1 C5 82.2(3)
C9 Fe1 C1 C5 -56.4(4)
C2 Fe1 C1 C5 119.9(3)
C6 Fe1 C1 C5 -142.4(3)
C7 Fe1 C1 C5 177.6(3)
C10 Fe1 C1 C5 -97.2(3)
C4 Fe1 C1 C2 -81.9(2)
C3 Fe1 C1 C2 -37.8(2)
C5 Fe1 C1 C2 -119.9(3)
C9 Fe1 C1 C2 -176.4(3)
C6 Fe1 C1 C2 97.7(2)
C7 Fe1 C1 C2 57.6(4)
C10 Fe1 C1 C2 142.9(2)
C4 Fe1 C1 C11 164.9(4)
C3 Fe1 C1 C11 -150.9(4)
C5 Fe1 C1 C11 126.9(5)
C9 Fe1 C1 C11 70.5(4)
C2 Fe1 C1 C11 -113.1(4)
C6 Fe1 C1 C11 -15.4(4)
C7 Fe1 C1 C11 -55.5(5)
C10 Fe1 C1 C11 29.8(4)
C5 C1 C2 C3 0.3(4)
C11 C1 C2 C3 -177.3(3)
Fe1 C1 C2 C3 58.7(3)
C5 C1 C2 C17 177.3(3)
C11 C1 C2 C17 -0.3(6)
Fe1 C1 C2 C17 -124.4(4)
C5 C1 C2 Fe1 -58.3(3)
C11 C1 C2 Fe1 124.0(4)
C4 Fe1 C2 C3 -38.4(2)
C5 Fe1 C2 C3 -82.5(3)
C8 Fe1 C2 C3 53.4(3)
C6 Fe1 C2 C3 138.0(2)
C7 Fe1 C2 C3 93.9(3)
C1 Fe1 C2 C3 -119.4(3)
C10 Fe1 C2 C3 177.4(3)
C4 Fe1 C2 C1 81.0(2)
C3 Fe1 C2 C1 119.4(3)
C5 Fe1 C2 C1 36.9(2)
C8 Fe1 C2 C1 172.8(3)
C6 Fe1 C2 C1 -102.6(2)
C7 Fe1 C2 C1 -146.7(2)
C10 Fe1 C2 C1 -63.2(3)
C4 Fe1 C2 C17 -163.5(4)
C3 Fe1 C2 C17 -125.1(5)
C5 Fe1 C2 C17 152.4(4)
C8 Fe1 C2 C17 -71.7(4)
C6 Fe1 C2 C17 12.9(4)
C7 Fe1 C2 C17 -31.2(4)
C1 Fe1 C2 C17 115.5(4)
C10 Fe1 C2 C17 52.3(5)
C1 C2 C3 C4 0.3(4)
C17 C2 C3 C4 -176.3(4)
Fe1 C2 C3 C4 59.7(3)
C1 C2 C3 Fe1 -59.3(3)
C17 C2 C3 Fe1 124.0(4)
C5 Fe1 C3 C4 -37.5(2)
C8 Fe1 C3 C4 95.0(3)
C9 Fe1 C3 C4 59.4(3)
C2 Fe1 C3 C4 -118.3(3)
C6 Fe1 C3 C4 173.2(3)
C7 Fe1 C3 C4 138.6(2)
C1 Fe1 C3 C4 -80.6(2)
C4 Fe1 C3 C2 118.3(3)
C5 Fe1 C3 C2 80.8(2)
C8 Fe1 C3 C2 -146.6(2)
C9 Fe1 C3 C2 177.7(3)
C6 Fe1 C3 C2 -68.5(3)
C7 Fe1 C3 C2 -103.1(3)
C1 Fe1 C3 C2 37.7(2)
C2 C3 C4 C5 -0.9(4)
Fe1 C3 C4 C5 59.2(3)
C2 C3 C4 Fe1 -60.1(3)
C5 Fe1 C4 C3 119.8(3)
C8 Fe1 C4 C3 -98.9(3)
C9 Fe1 C4 C3 -141.7(2)
C2 Fe1 C4 C3 38.3(2)
C7 Fe1 C4 C3 -63.6(3)
C1 Fe1 C4 C3 82.6(2)
C10 Fe1 C4 C3 -174.8(3)
C3 Fe1 C4 C5 -119.8(3)
C8 Fe1 C4 C5 141.2(2)
C9 Fe1 C4 C5 98.4(3)
C2 Fe1 C4 C5 -81.5(2)
C7 Fe1 C4 C5 176.6(3)
C1 Fe1 C4 C5 -37.2(2)
C10 Fe1 C4 C5 65.4(3)
C2 C1 C5 C4 -0.9(4)
C11 C1 C5 C4 176.4(4)
Fe1 C1 C5 C4 -59.2(3)
C2 C1 C5 Fe1 58.3(3)
C11 C1 C5 Fe1 -124.4(4)
C3 C4 C5 C1 1.1(4)
Fe1 C4 C5 C1 60.2(3)
C3 C4 C5 Fe1 -59.1(3)
C4 Fe1 C5 C1 -119.3(3)
C3 Fe1 C5 C1 -81.8(3)
C8 Fe1 C5 C1 -177.7(3)
C9 Fe1 C5 C1 144.1(3)
C2 Fe1 C5 C1 -37.6(2)
C6 Fe1 C5 C1 64.7(4)
C10 Fe1 C5 C1 101.2(3)
C3 Fe1 C5 C4 37.5(2)
C8 Fe1 C5 C4 -58.4(3)
C9 Fe1 C5 C4 -96.6(3)
C2 Fe1 C5 C4 81.6(2)
C6 Fe1 C5 C4 -176.0(3)
C1 Fe1 C5 C4 119.3(3)
C10 Fe1 C5 C4 -139.5(2)
C3 Fe1 C6 C7 -55.9(4)
C5 Fe1 C6 C7 176.0(3)
C8 Fe1 C6 C7 38.0(3)
C9 Fe1 C6 C7 81.9(3)
C2 Fe1 C6 C7 -98.0(3)
C1 Fe1 C6 C7 -143.5(3)
C10 Fe1 C6 C7 118.8(4)
C3 Fe1 C6 C10 -174.7(3)
C5 Fe1 C6 C10 57.2(4)
C8 Fe1 C6 C10 -80.8(3)
C9 Fe1 C6 C10 -36.9(3)
C2 Fe1 C6 C10 143.2(2)
C7 Fe1 C6 C10 -118.8(4)
C1 Fe1 C6 C10 97.7(3)
C10 C6 C7 C8 1.5(5)
Fe1 C6 C7 C8 -58.8(3)
C10 C6 C7 Fe1 60.3(3)
C4 Fe1 C7 C6 -176.6(3)
C3 Fe1 C7 C6 144.8(2)
C8 Fe1 C7 C6 -119.2(4)
C9 Fe1 C7 C6 -81.3(3)
C2 Fe1 C7 C6 100.6(3)
C1 Fe1 C7 C6 63.5(4)
C10 Fe1 C7 C6 -38.1(3)
C4 Fe1 C7 C8 -57.4(4)
C3 Fe1 C7 C8 -96.0(3)
C9 Fe1 C7 C8 38.0(3)
C2 Fe1 C7 C8 -140.1(3)
C6 Fe1 C7 C8 119.2(4)
C1 Fe1 C7 C8 -177.2(3)
C10 Fe1 C7 C8 81.2(3)
C6 C7 C8 C9 -0.6(5)
Fe1 C7 C8 C9 -59.8(3)
C6 C7 C8 Fe1 59.2(3)
C4 Fe1 C8 C9 -99.2(3)
C3 Fe1 C8 C9 -142.4(3)
C5 Fe1 C8 C9 -63.5(3)
C2 Fe1 C8 C9 -176.2(3)
C6 Fe1 C8 C9 81.2(3)
C7 Fe1 C8 C9 118.5(4)
C10 Fe1 C8 C9 37.2(3)
C4 Fe1 C8 C7 142.2(3)
C3 Fe1 C8 C7 99.0(3)
C5 Fe1 C8 C7 178.0(3)
C9 Fe1 C8 C7 -118.5(4)
C2 Fe1 C8 C7 65.2(4)
C6 Fe1 C8 C7 -37.3(3)
C10 Fe1 C8 C7 -81.3(3)
C7 C8 C9 C10 -0.5(5)
Fe1 C8 C9 C10 -60.4(3)
C7 C8 C9 Fe1 60.0(3)
C4 Fe1 C9 C10 -146.0(3)
C3 Fe1 C9 C10 177.3(3)
C5 Fe1 C9 C10 -102.5(3)
C8 Fe1 C9 C10 119.3(4)
C6 Fe1 C9 C10 37.6(3)
C7 Fe1 C9 C10 81.0(3)
C1 Fe1 C9 C10 -67.8(4)
C4 Fe1 C9 C8 94.7(3)
C3 Fe1 C9 C8 58.0(4)
C5 Fe1 C9 C8 138.2(3)
C6 Fe1 C9 C8 -81.7(3)
C7 Fe1 C9 C8 -38.3(3)
C1 Fe1 C9 C8 173.0(3)
C10 Fe1 C9 C8 -119.3(4)
C8 C9 C10 C6 1.3(5)
Fe1 C9 C10 C6 -58.3(3)
C8 C9 C10 Fe1 59.7(3)
C7 C6 C10 C9 -1.7(5)
Fe1 C6 C10 C9 58.4(3)
C7 C6 C10 Fe1 -60.2(3)
C4 Fe1 C10 C9 53.4(4)
C5 Fe1 C10 C9 93.7(3)
C8 Fe1 C10 C9 -37.8(3)
C2 Fe1 C10 C9 177.7(3)
C6 Fe1 C10 C9 -119.8(4)
C7 Fe1 C10 C9 -82.2(3)
C1 Fe1 C10 C9 137.7(3)
C4 Fe1 C10 C6 173.2(3)
C5 Fe1 C10 C6 -146.5(2)
C8 Fe1 C10 C6 82.0(3)
C9 Fe1 C10 C6 119.8(4)
C2 Fe1 C10 C6 -62.5(4)
C7 Fe1 C10 C6 37.6(2)
C1 Fe1 C10 C6 -102.5(3)
C5 C1 C11 C12 86.4(5)
C2 C1 C11 C12 -96.6(5)
Fe1 C1 C11 C12 -9.6(6)
C5 C1 C11 C16 -101.7(5)
C2 C1 C11 C16 75.3(5)
Fe1 C1 C11 C16 162.3(3)
C16 C11 C12 C13 -3.3(6)
C1 C11 C12 C13 168.8(4)
C11 C12 C13 C14 -0.3(6)
C12 C13 C14 C15 2.6(6)
C12 C13 C14 C47 -178.3(4)
C13 C14 C15 C16 -1.2(6)
C47 C14 C15 C16 179.6(4)
C14 C15 C16 C11 -2.4(6)
C14 C15 C16 P1 175.6(3)
C12 C11 C16 C15 4.6(6)
C1 C11 C16 C15 -167.5(4)
C12 C11 C16 P1 -173.4(3)
C1 C11 C16 P1 14.6(5)
C25 P1 C16 C15 -130.1(3)
C19 P1 C16 C15 -18.3(4)
Pd1 P1 C16 C15 100.1(3)
C25 P1 C16 C11 47.9(3)
C19 P1 C16 C11 159.7(3)
Pd1 P1 C16 C11 -82.0(3)
C3 C2 C17 C18 -54.4(6)
C1 C2 C17 C18 129.3(4)
Fe1 C2 C17 C18 40.0(5)
C3 C2 C17 P2 72.6(5)
C1 C2 C17 P2 -103.7(4)
Fe1 C2 C17 P2 167.0(2)
C37 P2 C17 C2 -81.2(3)
C31 P2 C17 C2 168.0(3)
Pd1 P2 C17 C2 41.5(3)
C37 P2 C17 C18 47.1(3)
C31 P2 C17 C18 -63.7(3)
Pd1 P2 C17 C18 169.9(2)
C25 P1 C19 C20 -155.7(3)
C16 P1 C19 C20 96.8(4)
Pd1 P1 C19 C20 -32.3(4)
C25 P1 C19 C24 35.2(5)
C16 P1 C19 C24 -72.3(4)
Pd1 P1 C19 C24 158.7(4)
C24 C19 C20 C21 -1.8(7)
P1 C19 C20 C21 -171.1(3)
C19 C20 C21 C22 1.7(7)
C20 C21 C22 C23 0.0(9)
C21 C22 C23 C24 -1.7(11)
C22 C23 C24 C19 1.7(10)
C20 C19 C24 C23 0.1(8)
P1 C19 C24 C23 169.2(5)
C19 P1 C25 C30 118.5(3)
C16 P1 C25 C30 -136.3(3)
Pd1 P1 C25 C30 -1.2(4)
C19 P1 C25 C26 -64.1(4)
C16 P1 C25 C26 41.1(3)
Pd1 P1 C25 C26 176.2(3)
C30 C25 C26 C27 -1.1(6)
P1 C25 C26 C27 -178.6(3)
C25 C26 C27 C28 2.3(6)
C26 C27 C28 C29 -1.2(6)
C27 C28 C29 C30 -1.1(6)
C28 C29 C30 C25 2.3(6)
C26 C25 C30 C29 -1.1(6)
P1 C25 C30 C29 176.3(3)
C37 P2 C31 C32 40.3(4)
C17 P2 C31 C32 147.1(3)
Pd1 P2 C31 C32 -79.5(4)
C37 P2 C31 C36 -142.3(3)
C17 P2 C31 C36 -35.6(4)
Pd1 P2 C31 C36 97.8(3)
C36 C31 C32 C33 2.5(6)
P2 C31 C32 C33 179.9(3)
C31 C32 C33 C34 -2.0(6)
C31 C32 C33 C43 174.8(4)
C32 C33 C34 C35 0.0(7)
C43 C33 C34 C35 -176.7(4)
C33 C34 C35 C36 1.4(8)
C33 C34 C35 C44 178.0(5)
C32 C31 C36 C35 -1.2(7)
P2 C31 C36 C35 -178.6(4)
C34 C35 C36 C31 -0.8(7)
C44 C35 C36 C31 -177.4(5)
C31 P2 C37 C38 -163.2(3)
C17 P2 C37 C38 88.5(3)
Pd1 P2 C37 C38 -42.6(4)
C31 P2 C37 C42 21.8(4)
C17 P2 C37 C42 -86.6(4)
Pd1 P2 C37 C42 142.3(3)
C42 C37 C38 C39 3.5(6)
P2 C37 C38 C39 -171.8(3)
C37 C38 C39 C40 -5.3(7)
C37 C38 C39 C45 174.8(4)
C38 C39 C40 C41 2.1(7)
C45 C39 C40 C41 -178.0(4)
C39 C40 C41 C42 2.9(7)
C39 C40 C41 C46 -178.5(4)
C38 C37 C42 C41 1.5(6)
P2 C37 C42 C41 176.4(3)
C40 C41 C42 C37 -4.7(6)
C46 C41 C42 C37 176.8(4)
C34 C33 C43 F3 122.1(4)
C32 C33 C43 F3 -54.6(5)
C34 C33 C43 F1 0.2(6)
C32 C33 C43 F1 -176.6(4)
C34 C33 C43 F2 -119.5(4)
C32 C33 C43 F2 63.8(5)
C34 C35 C44 F4 166.2(6)
C36 C35 C44 F4 -17.2(9)
C34 C35 C44 F6 -75.4(7)
C36 C35 C44 F6 101.2(6)
C34 C35 C44 F5 42.5(8)
C36 C35 C44 F5 -140.9(5)
C38 C39 C45 F9 -132.2(5)
C40 C39 C45 F9 47.9(6)
C38 C39 C45 F8 108.0(5)
C40 C39 C45 F8 -71.9(6)
C38 C39 C45 F7 -11.1(6)
C40 C39 C45 F7 169.0(4)
C40 C41 C46 F10 158.5(4)
C42 C41 C46 F10 -22.9(6)
C40 C41 C46 F11 38.1(6)
C42 C41 C46 F11 -143.2(4)
C40 C41 C46 F12 -81.2(5)
C42 C41 C46 F12 97.4(5)
C13 C14 C47 F13 -88.1(7)
C15 C14 C47 F13 91.1(7)
C13 C14 C47 F14 143.8(5)
C15 C14 C47 F14 -37.0(7)
C13 C14 C47 F15 29.4(7)
C15 C14 C47 F15 -151.4(5)
P2' Pd1' P1' C19' 120.28(15)
Cl1' Pd1' P1' C19' -54.82(15)
Cl2' Pd1' P1' C19' -123.6(2)
P2' Pd1' P1' C25' -120.17(14)
Cl1' Pd1' P1' C25' 64.74(14)
Cl2' Pd1' P1' C25' -4.1(3)
P2' Pd1' P1' C16' -1.58(15)
Cl1' Pd1' P1' C16' -176.67(15)
Cl2' Pd1' P1' C16' 114.5(2)
P1' Pd1' P2' C31' -43.59(15)
Cl2' Pd1' P2' C31' 146.96(15)
P1' Pd1' P2' C37' -152.58(15)
Cl2' Pd1' P2' C37' 37.97(15)
P1' Pd1' P2' C17' 83.17(14)
Cl2' Pd1' P2' C17' -86.28(14)
C9' Fe1' C1' C5' -48.4(5)
C8' Fe1' C1' C5' 135.3(10)
C10' Fe1' C1' C5' -89.4(3)
C2' Fe1' C1' C5' 119.8(3)
C7' Fe1' C1' C5' -175.7(3)
C3' Fe1' C1' C5' 81.3(3)
C4' Fe1' C1' C5' 37.3(2)
C6' Fe1' C1' C5' -133.9(3)
C9' Fe1' C1' C2' -168.2(5)
C5' Fe1' C1' C2' -119.8(3)
C8' Fe1' C1' C2' 15.5(11)
C10' Fe1' C1' C2' 150.8(3)
C7' Fe1' C1' C2' 64.5(3)
C3' Fe1' C1' C2' -38.6(2)
C4' Fe1' C1' C2' -82.5(2)
C6' Fe1' C1' C2' 106.3(3)
C9' Fe1' C1' C11' 64.3(6)
C5' Fe1' C1' C11' 112.7(5)
C8' Fe1' C1' C11' -112.0(10)
C10' Fe1' C1' C11' 23.3(5)
C2' Fe1' C1' C11' -127.5(5)
C7' Fe1' C1' C11' -63.0(5)
C3' Fe1' C1' C11' -166.0(4)
C4' Fe1' C1' C11' 150.0(4)
C6' Fe1' C1' C11' -21.1(4)
C5' C1' C2' C3' 2.8(4)
C11' C1' C2' C3' -168.9(4)
Fe1' C1' C2' C3' 60.1(3)
C5' C1' C2' C17' -171.5(4)
C11' C1' C2' C17' 16.9(7)
Fe1' C1' C2' C17' -114.1(4)
C5' C1' C2' Fe1' -57.4(3)
C11' C1' C2' Fe1' 131.0(4)
C9' Fe1' C2' C3' 36.5(10)
C5' Fe1' C2' C3' -80.5(3)
C8' Fe1' C2' C3' 65.8(3)
C10' Fe1' C2' C3' -177.9(4)
C7' Fe1' C2' C3' 105.4(3)
C4' Fe1' C2' C3' -37.3(2)
C1' Fe1' C2' C3' -117.9(3)
C6' Fe1' C2' C3' 148.2(3)
C9' Fe1' C2' C1' 154.4(9)
C5' Fe1' C2' C1' 37.4(2)
C8' Fe1' C2' C1' -176.3(3)
C10' Fe1' C2' C1' -60.0(5)
C7' Fe1' C2' C1' -136.7(2)
C3' Fe1' C2' C1' 117.9(3)
C4' Fe1' C2' C1' 80.6(2)
C6' Fe1' C2' C1' -93.9(3)
C9' Fe1' C2' C17' -81.9(9)
C5' Fe1' C2' C17' 161.0(3)
C8' Fe1' C2' C17' -52.7(4)
C10' Fe1' C2' C17' 63.6(5)
C7' Fe1' C2' C17' -13.0(4)
C3' Fe1' C2' C17' -118.4(4)
C4' Fe1' C2' C17' -155.7(3)
C1' Fe1' C2' C17' 123.6(4)
C6' Fe1' C2' C17' 29.8(4)
C1' C2' C3' C4' -1.7(5)
C17' C2' C3' C4' 172.9(4)
Fe1' C2' C3' C4' 59.0(3)
C1' C2' C3' Fe1' -60.7(3)
C17' C2' C3' Fe1' 113.9(4)
C9' Fe1' C3' C4' 70.2(3)
C5' Fe1' C3' C4' -37.2(2)
C8' Fe1' C3' C4' 107.9(3)
C10' Fe1' C3' C4' 55.1(10)
C2' Fe1' C3' C4' -119.9(3)
C7' Fe1' C3' C4' 148.9(3)
C1' Fe1' C3' C4' -81.2(3)
C6' Fe1' C3' C4' 179.6(3)
C9' Fe1' C3' C2' -169.9(3)
C5' Fe1' C3' C2' 82.8(2)
C8' Fe1' C3' C2' -132.2(3)
C10' Fe1' C3' C2' 175.1(9)
C7' Fe1' C3' C2' -91.2(3)
C4' Fe1' C3' C2' 119.9(3)
C1' Fe1' C3' C2' 38.7(2)
C6' Fe1' C3' C2' -60.5(4)
C2' C3' C4' C5' -0.1(5)
Fe1' C3' C4' C5' 58.6(3)
C2' C3' C4' Fe1' -58.7(3)
C9' Fe1' C4' C5' 111.4(3)
C8' Fe1' C4' C5' 153.9(3)
C10' Fe1' C4' C5' 73.2(4)
C2' Fe1' C4' C5' -82.2(3)
C7' Fe1' C4' C5' -174.8(3)
C3' Fe1' C4' C5' -119.7(3)
C1' Fe1' C4' C5' -37.8(2)
C9' Fe1' C4' C3' -128.9(3)
C5' Fe1' C4' C3' 119.7(3)
C8' Fe1' C4' C3' -86.4(3)
C10' Fe1' C4' C3' -167.1(3)
C2' Fe1' C4' C3' 37.5(2)
C7' Fe1' C4' C3' -55.1(4)
C1' Fe1' C4' C3' 81.9(3)
C3' C4' C5' C1' 1.9(5)
Fe1' C4' C5' C1' 60.7(3)
C3' C4' C5' Fe1' -58.8(3)
C2' C1' C5' C4' -2.9(5)
C11' C1' C5' C4' 169.8(4)
Fe1' C1' C5' C4' -60.4(3)
C2' C1' C5' Fe1' 57.5(3)
C11' C1' C5' Fe1' -129.8(4)
C9' Fe1' C5' C4' -84.8(4)
C8' Fe1' C5' C4' -46.7(5)
C10' Fe1' C5' C4' -129.8(3)
C2' Fe1' C5' C4' 81.8(3)
C3' Fe1' C5' C4' 37.6(2)
C1' Fe1' C5' C4' 119.4(4)
C6' Fe1' C5' C4' -169.6(3)
C9' Fe1' C5' C1' 155.8(3)
C8' Fe1' C5' C1' -166.1(4)
C10' Fe1' C5' C1' 110.8(3)
C2' Fe1' C5' C1' -37.7(2)
C3' Fe1' C5' C1' -81.8(2)
C4' Fe1' C5' C1' -119.4(4)
C6' Fe1' C5' C1' 71.0(4)
C9' Fe1' C6' C10' -38.6(4)
C5' Fe1' C6' C10' 67.4(4)
C8' Fe1' C6' C10' -82.3(4)
C2' Fe1' C6' C10' 155.0(3)
C7' Fe1' C6' C10' -118.6(5)
C3' Fe1' C6' C10' -164.9(4)
C1' Fe1' C6' C10' 109.5(4)
C9' Fe1' C6' C7' 80.1(4)
C5' Fe1' C6' C7' -174.0(3)
C8' Fe1' C6' C7' 36.3(3)
C10' Fe1' C6' C7' 118.6(5)
C2' Fe1' C6' C7' -86.4(3)
C3' Fe1' C6' C7' -46.3(5)
C1' Fe1' C6' C7' -131.9(3)
C10' C6' C7' C8' -0.6(5)
Fe1' C6' C7' C8' -59.2(3)
C10' C6' C7' Fe1' 58.6(3)
C9' Fe1' C7' C8' 38.1(4)
C10' Fe1' C7' C8' 82.9(4)
C2' Fe1' C7' C8' -128.2(4)
C3' Fe1' C7' C8' -84.4(4)
C4' Fe1' C7' C8' -48.5(5)
C1' Fe1' C7' C8' -167.0(3)
C6' Fe1' C7' C8' 120.7(5)
C9' Fe1' C7' C6' -82.6(4)
C8' Fe1' C7' C6' -120.7(5)
C10' Fe1' C7' C6' -37.8(4)
C2' Fe1' C7' C6' 111.1(3)
C3' Fe1' C7' C6' 154.9(3)
C4' Fe1' C7' C6' -169.3(3)
C1' Fe1' C7' C6' 72.2(4)
C6' C7' C8' C9' 0.0(6)
Fe1' C7' C8' C9' -59.8(4)
C6' C7' C8' Fe1' 59.8(3)
C9' Fe1' C8' C7' -118.7(5)
C5' Fe1' C8' C7' -177.2(3)
C10' Fe1' C8' C7' -80.3(4)
C2' Fe1' C8' C7' 71.5(4)
C3' Fe1' C8' C7' 109.8(3)
C4' Fe1' C8' C7' 152.1(3)
C1' Fe1' C8' C7' 58.5(12)
C6' Fe1' C8' C7' -36.8(3)
C5' Fe1' C8' C9' -58.5(6)
C10' Fe1' C8' C9' 38.4(4)
C2' Fe1' C8' C9' -169.9(4)
C7' Fe1' C8' C9' 118.7(5)
C3' Fe1' C8' C9' -131.6(4)
C4' Fe1' C8' C9' -89.2(4)
C1' Fe1' C8' C9' 177.2(9)
C6' Fe1' C8' C9' 81.8(4)
C7' C8' C9' C10' 0.6(6)
Fe1' C8' C9' C10' -59.8(4)
C7' C8' C9' Fe1' 60.3(4)
C5' Fe1' C9' C8' 148.0(3)
C10' Fe1' C9' C8' -118.7(5)
C2' Fe1' C9' C8' 36.3(11)
C7' Fe1' C9' C8' -37.4(3)
C3' Fe1' C9' C8' 65.9(4)
C4' Fe1' C9' C8' 105.8(4)
C1' Fe1' C9' C8' -178.9(4)
C6' Fe1' C9' C8' -81.0(4)
C5' Fe1' C9' C10' -93.3(3)
C8' Fe1' C9' C10' 118.7(5)
C2' Fe1' C9' C10' 155.1(8)
C7' Fe1' C9' C10' 81.3(3)
C3' Fe1' C9' C10' -175.4(3)
C4' Fe1' C9' C10' -135.5(3)
C1' Fe1' C9' C10' -60.2(6)
C6' Fe1' C9' C10' 37.7(3)
C7' C6' C10' C9' 0.9(5)
Fe1' C6' C10' C9' 59.6(4)
C7' C6' C10' Fe1' -58.7(3)
C8' C9' C10' C6' -0.9(6)
Fe1' C9' C10' C6' -60.9(3)
C8' C9' C10' Fe1' 60.0(4)
C9' Fe1' C10' C6' 118.5(5)
C5' Fe1' C10' C6' -135.7(3)
C8' Fe1' C10' C6' 80.8(4)
C2' Fe1' C10' C6' -50.0(5)
C7' Fe1' C10' C6' 37.9(3)
C3' Fe1' C10' C6' 136.7(9)
C4' Fe1' C10' C6' -177.5(3)
C1' Fe1' C10' C6' -91.0(3)
C5' Fe1' C10' C9' 105.8(4)
C8' Fe1' C10' C9' -37.7(4)
C2' Fe1' C10' C9' -168.4(4)
C7' Fe1' C10' C9' -80.6(4)
C3' Fe1' C10' C9' 18.2(11)
C4' Fe1' C10' C9' 64.1(4)
C1' Fe1' C10' C9' 150.6(3)
C6' Fe1' C10' C9' -118.5(5)
C5' C1' C11' C12' 79.7(5)
C2' C1' C11' C12' -109.6(5)
Fe1' C1' C11' C12' -9.3(6)
C5' C1' C11' C16' -93.9(5)
C2' C1' C11' C16' 76.8(6)
Fe1' C1' C11' C16' 177.1(3)
C16' C11' C12' C13' -1.4(6)
C1' C11' C12' C13' -175.0(4)
C11' C12' C13' C14' -0.1(6)
C12' C13' C14' C15' 1.0(6)
C12' C13' C14' C47' 179.3(4)
C13' C14' C15' C16' -0.4(6)
C47' C14' C15' C16' -178.8(4)
C14' C15' C16' C11' -1.0(6)
C14' C15' C16' P1' 175.0(3)
C12' C11' C16' C15' 1.9(6)
C1' C11' C16' C15' 175.5(4)
C12' C11' C16' P1' -174.0(3)
C1' C11' C16' P1' -0.4(5)
C19' P1' C16' C15' -5.3(4)
C25' P1' C16' C15' -115.6(3)
Pd1' P1' C16' C15' 120.3(3)
C19' P1' C16' C11' 170.7(3)
C25' P1' C16' C11' 60.3(4)
Pd1' P1' C16' C11' -63.8(4)
C3' C2' C17' C18' -0.7(5)
C1' C2' C17' C18' 172.7(4)
Fe1' C2' C17' C18' 84.3(4)
C3' C2' C17' P2' 120.8(4)
C1' C2' C17' P2' -65.8(5)
Fe1' C2' C17' P2' -154.2(2)
C31' P2' C17' C2' 94.5(3)
C37' P2' C17' C2' -165.9(3)
Pd1' P2' C17' C2' -35.3(3)
C31' P2' C17' C18' -143.5(3)
C37' P2' C17' C18' -43.9(3)
Pd1' P2' C17' C18' 86.7(3)
C25' P1' C19' C24' 6.8(4)
C16' P1' C19' C24' -99.4(4)
Pd1' P1' C19' C24' 129.6(3)
C25' P1' C19' C20' -172.5(3)
C16' P1' C19' C20' 81.3(4)
Pd1' P1' C19' C20' -49.7(3)
C24' C19' C20' C21' 2.3(6)
P1' C19' C20' C21' -178.4(3)
C19' C20' C21' C22' -0.9(7)
C20' C21' C22' C23' -0.6(7)
C21' C22' C23' C24' 0.7(8)
C20' C19' C24' C23' -2.2(7)
P1' C19' C24' C23' 178.5(4)
C22' C23' C24' C19' 0.7(8)
C19' P1' C25' C30' 115.8(3)
C16' P1' C25' C30' -136.1(3)
Pd1' P1' C25' C30' -6.6(4)
C19' P1' C25' C26' -66.1(3)
C16' P1' C25' C26' 42.0(4)
Pd1' P1' C25' C26' 171.5(3)
C30' C25' C26' C27' -0.1(6)
P1' C25' C26' C27' -178.1(3)
C25' C26' C27' C28' -0.4(6)
C26' C27' C28' C29' 0.7(7)
C27' C28' C29' C30' -0.6(6)
C26' C25' C30' C29' 0.2(6)
P1' C25' C30' C29' 178.2(3)
C28' C29' C30' C25' 0.2(6)
C37' P2' C31' C32' 71.1(3)
C17' P2' C31' C32' -180.0(3)
Pd1' P2' C31' C32' -52.5(3)
C37' P2' C31' C36' -99.6(4)
C17' P2' C31' C36' 9.4(4)
Pd1' P2' C31' C36' 136.8(3)
C36' C31' C32' C33' -1.1(6)
P2' C31' C32' C33' -172.4(3)
C31' C32' C33' C34' 0.4(6)
C31' C32' C33' C43' 175.9(4)
C32' C33' C34' C35' 0.1(6)
C43' C33' C34' C35' -175.3(4)
C33' C34' C35' C36' 0.1(6)
C33' C34' C35' C44' 177.7(4)
C34' C35' C36' C31' -0.9(6)
C44' C35' C36' C31' -178.4(4)
C32' C31' C36' C35' 1.3(6)
P2' C31' C36' C35' 171.6(3)
C31' P2' C37' C42' -97.8(3)
C17' P2' C37' C42' 150.3(3)
Pd1' P2' C37' C42' 23.7(4)
C31' P2' C37' C38' 70.9(3)
C17' P2' C37' C38' -41.1(4)
Pd1' P2' C37' C38' -167.6(3)
C42' C37' C38' C39' -1.9(6)
P2' C37' C38' C39' -170.8(3)
C37' C38' C39' C40' 3.1(6)
C37' C38' C39' C45' -177.9(4)
C38' C39' C40' C41' -1.5(6)
C45' C39' C40' C41' 179.4(4)
C39' C40' C41' C42' -1.1(6)
C39' C40' C41' C46' 178.1(4)
C40' C41' C42' C37' 2.2(6)
C46' C41' C42' C37' -177.0(4)
C38' C37' C42' C41' -0.6(6)
P2' C37' C42' C41' 168.0(3)
C32' C33' C43' F1' 168.9(4)
C34' C33' C43' F1' -15.5(6)
C32' C33' C43' F2' 46.6(5)
C34' C33' C43' F2' -137.8(4)
C32' C33' C43' F3' -71.0(5)
C34' C33' C43' F3' 104.5(5)
C34' C35' C44' F4' 164.7(4)
C36' C35' C44' F4' -17.7(6)
C34' C35' C44' F6' -76.3(5)
C36' C35' C44' F6' 101.3(5)
C34' C35' C44' F5' 44.3(6)
C36' C35' C44' F5' -138.1(5)
C40' C39' C45' F8' 139.3(5)
C38' C39' C45' F8' -39.8(6)
C40' C39' C45' F7' 16.3(6)
C38' C39' C45' F7' -162.7(4)
C40' C39' C45' F9' -101.9(5)
C38' C39' C45' F9' 79.1(5)
C42' C41' C46' F12' -84.2(6)
C40' C41' C46' F12' 96.6(6)
C42' C41' C46' F11' 39.8(6)
C40' C41' C46' F11' -139.4(4)
C42' C41' C46' F10' 156.0(4)
C40' C41' C46' F10' -23.3(6)
C15' C14' C47' F14' 158.6(4)
C13' C14' C47' F14' -19.7(7)
C15' C14' C47' F15' 35.4(6)
C13' C14' C47' F15' -142.9(4)
C15' C14' C47' F13' -81.9(5)
C13' C14' C47' F13' 99.8(5)
